data_7006460
loop_
_publ_author_name
'Beves, Jonathon E.'
'Chapman, Bodgan E.'
'Kuchel, Philip W.'
'Lindoy, Leonard F.'
'McMurtrie, John'
'McPartlin, Mary'
'Thordarson, Pall'
'Wei, Gang'

_publ_section_title
;
 New discrete metallocycles incorporating palladium(II) and
 platinum(II) corners and dipyridyldibenzotetraaza[14]annulene side
 units.
;
_journal_issue 5
_journal_name_full 'Dalton transactions (Cambridge, England : 2003)'
_journal_page_first 744
_journal_page_last 750
_journal_paper_doi 10.1039/b510860h
_journal_year 2006
_chemical_formula_moiety
;

[Pt2(Ph2PCH2CH2PPh2)2L2].4[CF3SO3].5(CH2Cl2).4(H2O)

;
_chemical_formula_sum 'C119 H114 Cl10 F12 N12 O16 P4 Pt2 S4'
_chemical_formula_weight 3193.02
_chemical_name_systematic
;
?
;
_space_group_IT_number 2
_symmetry_cell_setting triclinic
_symmetry_space_group_name_Hall '-P 1'
_symmetry_space_group_name_H-M 'P -1'
_atom_sites_solution_hydrogens geom
_atom_sites_solution_primary direct
_atom_sites_solution_secondary difmap
_audit_creation_method SHELXL-97
_cell_angle_alpha 112.0850(10)
_cell_angle_beta 104.3350(10)
_cell_angle_gamma 92.3070(10)
_cell_formula_units_Z 2
_cell_length_a 16.0311(10)
_cell_length_b 21.1386(14)
_cell_length_c 22.8833(15)
_cell_measurement_reflns_used 18104
_cell_measurement_temperature 150(2)
_cell_measurement_theta_max 27.01
_cell_measurement_theta_min 2.253
_cell_volume 6884.7(8)
_computing_cell_refinement 'SAINT (Bruker, 1995)'
_computing_data_collection 'SMART (Bruker, 1995)'
_computing_data_reduction 'SAINT and XPREP (Bruker, 1995)'
_computing_molecular_graphics
;ORTEP-3 (Farrugia, 1997)
WINGX-32 (Farrugia, 1999)
;
_computing_publication_material 'enCIFer (CCDC, 2003)'
_computing_structure_refinement 'SHELXL-97 (Sheldrick, 1997)'
_computing_structure_solution 'SIR97 (Altomare, et al. 1999)'
_diffrn_ambient_temperature 150(2)
_diffrn_measured_fraction_theta_full 0.992
_diffrn_measured_fraction_theta_max 0.992
_diffrn_measurement_device_type 'Bruker SMART 1000 CCD'
_diffrn_measurement_method \w
_diffrn_radiation_monochromator graphite
_diffrn_radiation_source 'sealed tube'
_diffrn_radiation_type MoK\a
_diffrn_radiation_wavelength 0.71073
_diffrn_reflns_av_R_equivalents 0.0387
_diffrn_reflns_av_sigmaI/netI 0.0542
_diffrn_reflns_limit_h_max 17
_diffrn_reflns_limit_h_min -17
_diffrn_reflns_limit_k_max 23
_diffrn_reflns_limit_k_min -23
_diffrn_reflns_limit_l_max 25
_diffrn_reflns_limit_l_min -25
_diffrn_reflns_number 46150
_diffrn_reflns_theta_full 23.00
_diffrn_reflns_theta_max 23.00
_diffrn_reflns_theta_min 3.56
_diffrn_standards_decay_% 0.11
_diffrn_standards_number 365
_exptl_absorpt_coefficient_mu 2.410
_exptl_absorpt_correction_T_max 0.740
_exptl_absorpt_correction_T_min 0.502
_exptl_absorpt_correction_type multi-scan
_exptl_absorpt_process_details 'SADABS (Sheldrick, 1999)'
_exptl_crystal_colour orange
_exptl_crystal_density_diffrn 1.540
_exptl_crystal_density_method 'not measured'
_exptl_crystal_description prism
_exptl_crystal_F_000 3196
_exptl_crystal_size_max 0.445
_exptl_crystal_size_mid 0.195
_exptl_crystal_size_min 0.125
_refine_diff_density_max 2.138
_refine_diff_density_min -1.491
_refine_diff_density_rms 0.139
_refine_ls_extinction_method none
_refine_ls_goodness_of_fit_ref 1.050
_refine_ls_hydrogen_treatment mixed
_refine_ls_matrix_type full
_refine_ls_number_parameters 1609
_refine_ls_number_reflns 18998
_refine_ls_number_restraints 73
_refine_ls_restrained_S_all 1.051
_refine_ls_R_factor_all 0.0859
_refine_ls_R_factor_gt 0.0521
_refine_ls_shift/su_max 0.856
_refine_ls_shift/su_mean 0.001
_refine_ls_structure_factor_coef Fsqd
_refine_ls_weighting_details 'calc w=1/[\s^2^(Fo^2^)+(0.1089P)^2^+0.0000P] where P=(Fo^2^+2Fc^2^)/3'
_refine_ls_weighting_scheme calc
_refine_ls_wR_factor_gt 0.1433
_refine_ls_wR_factor_ref 0.1606
_reflns_number_gt 13614
_reflns_number_total 18998
_reflns_threshold_expression >2sigma(I)
_cod_data_source_file b510860h.txt
_cod_data_source_block m33
_cod_original_sg_symbol_H-M P-1
_cod_database_code 7006460

loop_
_symmetry_equiv_pos_as_xyz
'x, y, z'
'-x, -y, -z'

loop_
_atom_site_label
_atom_site_type_symbol
_atom_site_fract_x
_atom_site_fract_y
_atom_site_fract_z
_atom_site_U_iso_or_equiv
_atom_site_adp_type
_atom_site_occupancy
_atom_site_symmetry_multiplicity
_atom_site_calc_flag
_atom_site_refinement_flags
_atom_site_disorder_assembly
_atom_site_disorder_group
Pt1 Pt 0.531951(18) 0.089341(15) 0.758018(14) 0.02916(11) Uani 1 1 d D . .
P1 P 0.62590(12) 0.18809(9) 0.81932(10) 0.0319(5) Uani 1 1 d D . .
P2 P 0.62454(12) 0.02688(10) 0.79528(10) 0.0303(5) Uani 1 1 d D . .
N1 N 0.4333(3) 0.1378(3) 0.7201(3) 0.0318(15) Uani 1 1 d D . .
N2 N 0.1184(4) 0.1784(3) 0.5102(3) 0.0310(15) Uani 1 1 d . . .
H2N H 0.0759 0.1940 0.5270 0.037 Uiso 0.50 1 calc PR . .
N3 N -0.0478(4) 0.1482(3) 0.4361(3) 0.0288(14) Uani 1 1 d . . .
H2N' H -0.0348 0.1727 0.4787 0.035 Uiso 0.50 1 calc PR . .
N4 N -0.4399(4) -0.0022(3) 0.3018(3) 0.0311(15) Uani 1 1 d . . .
N5 N -0.1106(4) 0.1858(3) 0.5413(3) 0.0276(14) Uani 1 1 d . . .
H5N H -0.0655 0.1820 0.5254 0.033 Uiso 0.50 1 calc PR . .
N6 N 0.0563(4) 0.2169(3) 0.6148(3) 0.0312(15) Uani 1 1 d . . .
H6N H 0.0444 0.2083 0.5727 0.037 Uiso 0.50 1 calc PR . .
C1 C 0.4320(5) 0.1573(4) 0.6706(4) 0.0346(19) Uani 1 1 d . . .
H1 H 0.4838 0.1589 0.6578 0.041 Uiso 1 1 calc R . .
C2 C 0.3598(5) 0.1750(4) 0.6378(4) 0.0361(19) Uani 1 1 d . . .
H2 H 0.3630 0.1888 0.6032 0.043 Uiso 1 1 calc R . .
C3 C 0.2804(5) 0.1735(4) 0.6538(4) 0.0355(19) Uani 1 1 d . . .
C4 C 0.2838(5) 0.1536(4) 0.7062(4) 0.037(2) Uani 1 1 d . . .
H4 H 0.2329 0.1507 0.7198 0.045 Uiso 1 1 calc R . .
C5 C 0.3589(5) 0.1386(4) 0.7378(4) 0.038(2) Uani 1 1 d . . .
H5 H 0.3591 0.1280 0.7747 0.045 Uiso 1 1 calc R . .
C6 C 0.2011(5) 0.1873(4) 0.6169(4) 0.0309(18) Uani 1 1 d . . .
C7 C 0.1904(5) 0.1737(4) 0.5510(4) 0.0319(18) Uani 1 1 d . . .
H7 H 0.2381 0.1600 0.5339 0.038 Uiso 1 1 calc R . .
C8 C 0.1043(5) 0.1606(4) 0.4425(4) 0.0314(18) Uani 1 1 d . . .
C9 C 0.1719(5) 0.1618(5) 0.4147(4) 0.044(2) Uani 1 1 d . . .
H9 H 0.2304 0.1748 0.4417 0.053 Uiso 1 1 calc R . .
C10 C 0.1546(6) 0.1445(5) 0.3492(5) 0.053(3) Uani 1 1 d . . .
H10 H 0.2011 0.1454 0.3304 0.064 Uiso 1 1 calc R . .
C11 C 0.0685(6) 0.1254(6) 0.3089(5) 0.060(3) Uani 1 1 d . . .
H11 H 0.0572 0.1121 0.2628 0.072 Uiso 1 1 calc R . .
C12 C 0.0010(6) 0.1256(5) 0.3352(4) 0.047(2) Uani 1 1 d . . .
H12 H -0.0572 0.1141 0.3077 0.056 Uiso 1 1 calc R . .
C13 C 0.0179(5) 0.1430(4) 0.4031(4) 0.0332(18) Uani 1 1 d . . .
C14 C -0.1265(5) 0.1170(4) 0.4037(4) 0.0298(17) Uani 1 1 d . . .
H14 H -0.1378 0.0907 0.3578 0.036 Uiso 1 1 calc R . .
C15 C -0.1973(5) 0.1190(4) 0.4312(4) 0.0306(18) Uani 1 1 d . . .
C16 C -0.2824(5) 0.0825(4) 0.3872(4) 0.0319(18) Uani 1 1 d . . .
C17 C -0.3057(5) 0.0636(4) 0.3193(4) 0.0306(18) Uani 1 1 d . . .
H17 H -0.2674 0.0798 0.3006 0.037 Uiso 1 1 calc R . .
C18 C -0.3813(5) 0.0229(4) 0.2796(4) 0.0320(18) Uani 1 1 d . . .
H18 H -0.3940 0.0114 0.2337 0.038 Uiso 1 1 calc R . .
C19 C -0.4230(5) 0.0187(4) 0.3679(4) 0.038(2) Uani 1 1 d . . .
H19 H -0.4654 0.0048 0.3850 0.046 Uiso 1 1 calc R . .
C20 C -0.3462(5) 0.0596(4) 0.4112(4) 0.037(2) Uani 1 1 d . . .
H20 H -0.3360 0.0724 0.4571 0.045 Uiso 1 1 calc R . .
C21 C -0.1866(5) 0.1547(4) 0.4990(4) 0.0274(17) Uani 1 1 d . . .
H21 H -0.2364 0.1564 0.5148 0.033 Uiso 1 1 calc R . .
C22 C -0.0937(5) 0.2243(4) 0.6092(4) 0.0308(18) Uani 1 1 d . . .
C23 C -0.1590(5) 0.2469(4) 0.6392(4) 0.0350(19) Uani 1 1 d . . .
H23 H -0.2182 0.2352 0.6136 0.042 Uiso 1 1 calc R . .
C24 C -0.1377(5) 0.2861(5) 0.7059(4) 0.044(2) Uani 1 1 d . . .
H24 H -0.1825 0.3007 0.7262 0.053 Uiso 1 1 calc R . .
C25 C -0.0530(6) 0.3040(5) 0.7427(5) 0.059(3) Uani 1 1 d . . .
H25 H -0.0386 0.3328 0.7882 0.071 Uiso 1 1 calc R . .
C26 C 0.0117(5) 0.2804(5) 0.7139(4) 0.047(2) Uani 1 1 d . . .
H26 H 0.0705 0.2918 0.7404 0.057 Uiso 1 1 calc R . .
C27 C -0.0062(5) 0.2413(4) 0.6483(4) 0.0348(19) Uani 1 1 d . . .
C28 C 0.1361(5) 0.2061(4) 0.6472(4) 0.038(2) Uani 1 1 d GU . .
H28 H 0.1455 0.2123 0.6918 0.046 Uiso 1 1 d G . .
C29 C 0.6071(3) 0.2513(3) 0.7826(3) 0.038(2) Uani 1 1 d G . .
C30 C 0.6361(4) 0.2455(3) 0.7289(3) 0.053(3) Uani 1 1 d G . .
H30 H 0.6673 0.2100 0.7125 0.064 Uiso 1 1 d G . .
C31 C 0.6191(4) 0.2919(3) 0.6990(3) 0.060(3) Uani 1 1 d G . .
H31 H 0.6421 0.2893 0.6647 0.072 Uiso 1 1 d G . .
C32 C 0.5691(4) 0.3409(3) 0.7200(3) 0.071(4) Uani 1 1 d G . .
H32 H 0.5545 0.3697 0.6980 0.085 Uiso 1 1 d G . .
C33 C 0.5388(4) 0.3488(3) 0.7751(3) 0.064(3) Uani 1 1 d G . .
H33 H 0.5059 0.3834 0.7903 0.077 Uiso 1 1 d G . .
C34 C 0.5590(4) 0.3037(3) 0.8060(3) 0.043(2) Uani 1 1 d G . .
H34 H 0.5403 0.3086 0.8427 0.052 Uiso 1 1 d G . .
C35 C 0.6138(3) 0.2288(3) 0.9015(2) 0.0350(19) Uani 1 1 d G . .
C36 C 0.6805(3) 0.2726(3) 0.9536(3) 0.052(2) Uani 1 1 d G . .
H36 H 0.7340 0.2832 0.9479 0.062 Uiso 1 1 d G . .
C37 C 0.6660(4) 0.3011(3) 1.0158(2) 0.070(3) Uani 1 1 d G . .
H37 H 0.7119 0.3295 1.0514 0.084 Uiso 1 1 d G . .
C38 C 0.5920(4) 0.2898(3) 1.0263(2) 0.057(3) Uani 1 1 d G . .
H38 H 0.5850 0.3104 1.0681 0.068 Uiso 1 1 d G . .
C39 C 0.5237(3) 0.2465(3) 0.9739(3) 0.056(3) Uani 1 1 d G . .
H39 H 0.4705 0.2377 0.9809 0.068 Uiso 1 1 d G . .
C40 C 0.5335(3) 0.2162(3) 0.9114(2) 0.038(2) Uani 1 1 d G . .
H40 H 0.4870 0.1877 0.8764 0.046 Uiso 1 1 d G . .
C41 C 0.7400(5) 0.1809(4) 0.8279(4) 0.0378(19) Uani 1 1 d . . .
H41A H 0.7503 0.1687 0.7843 0.045 Uiso 1 1 calc R . .
H41B H 0.7748 0.2266 0.8575 0.045 Uiso 1 1 calc R . .
C42 C 0.7732(5) 0.1277(4) 0.8548(4) 0.0340(19) Uani 1 1 d . . .
H42A H 0.7549 0.1353 0.8949 0.041 Uiso 1 1 calc R . .
H42B H 0.8376 0.1352 0.8676 0.041 Uiso 1 1 calc R . .
C43 C 0.7399(5) 0.0521(4) 0.8055(4) 0.040(2) Uani 1 1 d . . .
H43A H 0.7750 0.0212 0.8213 0.048 Uiso 1 1 calc R . .
H43B H 0.7479 0.0464 0.7624 0.048 Uiso 1 1 calc R . .
C44 C 0.6195(3) 0.0285(3) 0.87385(19) 0.0326(18) Uani 1 1 d G . .
C45 C 0.6822(3) 0.0013(3) 0.9085(2) 0.044(2) Uani 1 1 d G . .
H45 H 0.7273 -0.0166 0.8916 0.053 Uiso 1 1 d G . .
C46 C 0.6766(3) 0.0010(3) 0.9679(3) 0.050(2) Uani 1 1 d G . .
H46 H 0.7182 -0.0170 0.9909 0.059 Uiso 1 1 d G . .
C47 C 0.6098(4) 0.0274(3) 0.9930(2) 0.057(3) Uani 1 1 d G . .
H47 H 0.6062 0.0268 1.0327 0.068 Uiso 1 1 d G . .
C48 C 0.5491(3) 0.0542(3) 0.9595(3) 0.052(2) Uani 1 1 d G . .
H48 H 0.5046 0.0725 0.9769 0.062 Uiso 1 1 d G . .
C49 C 0.5529(3) 0.0546(3) 0.8995(2) 0.040(2) Uani 1 1 d G . .
H49 H 0.5107 0.0725 0.8768 0.048 Uiso 1 1 d G . .
C50 C 0.6015(3) -0.0636(2) 0.7404(2) 0.0338(19) Uani 1 1 d G . .
C51 C 0.5595(4) -0.1122(3) 0.7548(2) 0.044(2) Uani 1 1 d G . .
H51 H 0.5438 -0.0987 0.7938 0.053 Uiso 1 1 d G . .
C52 C 0.5411(4) -0.1806(2) 0.7113(3) 0.058(3) Uani 1 1 d G . .
H52 H 0.5111 -0.2128 0.7203 0.070 Uiso 1 1 d G . .
C53 C 0.5670(4) -0.2014(2) 0.6543(3) 0.064(3) Uani 1 1 d G . .
H53 H 0.5573 -0.2478 0.6261 0.077 Uiso 1 1 d G . .
C54 C 0.6062(4) -0.1538(3) 0.6402(2) 0.069(3) Uani 1 1 d G . .
H54 H 0.6220 -0.1678 0.6013 0.083 Uiso 1 1 d G . .
C55 C 0.6238(4) -0.0845(3) 0.6819(3) 0.051(2) Uani 1 1 d G . .
H55 H 0.6502 -0.0524 0.6707 0.061 Uiso 1 1 d G . .
Pt2 Pt -0.22391(2) 0.635532(16) 0.830736(16) 0.03839(12) Uani 1 1 d D . .
P3 P -0.26031(15) 0.59072(11) 0.89789(11) 0.0434(6) Uani 1 1 d D . .
P4 P -0.26116(15) 0.73812(10) 0.88524(11) 0.0389(5) Uani 1 1 d D . .
N7 N -0.1769(5) 0.5465(3) 0.7795(4) 0.0460(18) Uani 1 1 d D . .
N8 N -0.1004(4) 0.3333(3) 0.5239(3) 0.0377(16) Uani 1 1 d . . .
H8N H -0.0453 0.3276 0.5294 0.045 Uiso 0.50 1 calc PR . .
N9 N -0.0298(4) 0.2993(3) 0.4240(3) 0.0393(17) Uani 1 1 d . . .
H9N H 0.0016 0.3084 0.4645 0.047 Uiso 0.50 1 calc PR . .
N10 N 0.1930(4) 0.3325(3) 0.2383(3) 0.0423(17) Uani 1 1 d . . .
N11 N 0.1321(4) 0.3345(3) 0.5080(3) 0.0385(16) Uani 1 1 d . . .
H11N H 0.0756 0.3274 0.5020 0.046 Uiso 0.50 1 calc PR . .
N12 N 0.0612(4) 0.3690(3) 0.6079(3) 0.0392(17) Uani 1 1 d . . .
H12N H 0.0285 0.3462 0.5672 0.047 Uiso 0.50 1 calc PR . .
C56 C -0.2261(6) 0.4907(5) 0.7292(5) 0.061(3) Uani 1 1 d . . .
H56 H -0.2872 0.4841 0.7228 0.074 Uiso 1 1 calc R . .
C57 C -0.1909(6) 0.4435(5) 0.6875(5) 0.063(3) Uani 1 1 d . . .
H57 H -0.2280 0.4032 0.6546 0.076 Uiso 1 1 calc R . .
C58 C -0.1029(6) 0.4506(4) 0.6898(4) 0.043(2) Uani 1 1 d . . .
C59 C -0.0528(6) 0.5058(4) 0.7459(4) 0.044(2) Uani 1 1 d . . .
H59 H 0.0087 0.5116 0.7546 0.053 Uiso 1 1 calc R . .
C60 C -0.0894(6) 0.5520(5) 0.7889(5) 0.048(2) Uani 1 1 d . . .
H60 H -0.0526 0.5890 0.8264 0.057 Uiso 1 1 calc R . .
C61 C -0.0667(6) 0.4072(4) 0.6389(4) 0.040(2) Uani 1 1 d . . .
C62 C -0.1236(6) 0.3724(4) 0.5770(5) 0.046(2) Uani 1 1 d . . .
H62 H -0.1835 0.3764 0.5717 0.055 Uiso 1 1 calc R . .
C63 C -0.1574(5) 0.3004(4) 0.4595(4) 0.041(2) Uani 1 1 d . . .
C64 C -0.2465(6) 0.2836(5) 0.4476(5) 0.053(2) Uani 1 1 d . . .
H64 H -0.2707 0.2948 0.4836 0.064 Uiso 1 1 calc R . .
C65 C -0.2999(6) 0.2512(6) 0.3846(6) 0.063(3) Uani 1 1 d . . .
H65 H -0.3609 0.2411 0.3768 0.075 Uiso 1 1 calc R . .
C66 C -0.2640(7) 0.2335(6) 0.3326(6) 0.065(3) Uani 1 1 d . . .
H66 H -0.3003 0.2112 0.2886 0.078 Uiso 1 1 calc R . .
C67 C -0.1753(6) 0.2484(5) 0.3447(5) 0.054(2) Uani 1 1 d . . .
H67 H -0.1508 0.2344 0.3088 0.065 Uiso 1 1 calc R . .
C68 C -0.1213(5) 0.2829(4) 0.4077(4) 0.0361(19) Uani 1 1 d . . .
C69 C 0.0097(6) 0.3014(4) 0.3810(4) 0.042(2) Uani 1 1 d . . .
H69 H -0.0255 0.2910 0.3376 0.050 Uiso 1 1 calc R . .
C70 C 0.1003(5) 0.3177(4) 0.3938(4) 0.041(2) Uani 1 1 d . . .
C71 C 0.1339(5) 0.3187(4) 0.3406(4) 0.039(2) Uani 1 1 d . . .
C72 C 0.0850(6) 0.2881(4) 0.2748(5) 0.046(2) Uani 1 1 d . . .
H72 H 0.0297 0.2616 0.2633 0.055 Uiso 1 1 calc R . .
C73 C 0.1153(6) 0.2957(4) 0.2258(4) 0.043(2) Uani 1 1 d . . .
H73 H 0.0800 0.2740 0.1815 0.052 Uiso 1 1 calc R . .
C74 C 0.2433(6) 0.3593(5) 0.3017(4) 0.049(2) Uani 1 1 d . . .
H74 H 0.3004 0.3819 0.3111 0.058 Uiso 1 1 calc R . .
C75 C 0.2170(6) 0.3558(5) 0.3529(5) 0.049(2) Uani 1 1 d . . .
H75 H 0.2540 0.3780 0.3966 0.059 Uiso 1 1 calc R . .
C76 C 0.1595(6) 0.3322(4) 0.4565(5) 0.044(2) Uani 1 1 d . . .
H76 H 0.2203 0.3406 0.4621 0.053 Uiso 1 1 calc R . .
C77 C 0.1871(5) 0.3473(4) 0.5705(4) 0.0361(19) Uani 1 1 d . . .
C78 C 0.2761(6) 0.3417(5) 0.5813(5) 0.054(2) Uani 1 1 d . . .
H78 H 0.3010 0.3298 0.5457 0.064 Uiso 1 1 calc R . .
C79 C 0.3282(6) 0.3538(6) 0.6448(5) 0.068(3) Uani 1 1 d . . .
H79 H 0.3883 0.3496 0.6519 0.082 Uiso 1 1 calc R . .
C80 C 0.2924(6) 0.3714(5) 0.6964(5) 0.063(3) Uani 1 1 d . . .
H80 H 0.3278 0.3803 0.7394 0.075 Uiso 1 1 calc R . .
C81 C 0.2038(6) 0.3764(5) 0.6855(5) 0.056(3) Uani 1 1 d . . .
H81 H 0.1787 0.3867 0.7209 0.067 Uiso 1 1 calc R . .
C82 C 0.1511(5) 0.3663(4) 0.6228(4) 0.039(2) Uani 1 1 d . . .
C83 C 0.0244(6) 0.4047(4) 0.6531(4) 0.041(2) Uani 1 1 d . . .
H83 H 0.0601 0.4298 0.6968 0.049 Uiso 1 1 calc R . .
C84 C -0.2062(3) 0.5166(2) 0.8988(3) 0.042(2) Uani 1 1 d G . .
C85 C -0.2534(3) 0.4527(3) 0.8791(3) 0.060(3) Uani 1 1 d G . .
H85 H -0.3138 0.4462 0.8647 0.072 Uiso 1 1 d G . .
C86 C -0.2088(4) 0.3974(2) 0.8811(4) 0.066(3) Uani 1 1 d G . .
H86 H -0.2400 0.3541 0.8686 0.079 Uiso 1 1 d G . .
C87 C -0.1192(4) 0.4069(2) 0.9015(3) 0.055(3) Uani 1 1 d G . .
H87 H -0.0900 0.3700 0.9022 0.066 Uiso 1 1 d G . .
C88 C -0.0736(3) 0.4703(3) 0.9204(3) 0.054(2) Uani 1 1 d G . .
H88 H -0.0131 0.4763 0.9335 0.065 Uiso 1 1 d G . .
C89 C -0.1160(3) 0.5260(2) 0.9205(3) 0.053(2) Uani 1 1 d G . .
H89 H -0.0843 0.5695 0.9350 0.063 Uiso 1 1 d G . .
C90 C -0.3762(3) 0.5619(3) 0.8743(4) 0.059(3) Uani 1 1 d G . .
C91 C -0.4188(4) 0.5620(4) 0.9212(3) 0.074(3) Uani 1 1 d GU . .
H91 H -0.3876 0.5753 0.9651 0.088 Uiso 1 1 d G . .
C92 C -0.5064(4) 0.5424(4) 0.9010(4) 0.086(4) Uani 1 1 d GU . .
H92 H -0.5340 0.5424 0.9322 0.103 Uiso 1 1 d G . .
C93 C -0.5550(3) 0.5233(4) 0.8391(4) 0.078(3) Uani 1 1 d GU . .
H93 H -0.6151 0.5125 0.8285 0.094 Uiso 1 1 d G . .
C94 C -0.5151(4) 0.5195(4) 0.7901(3) 0.078(3) Uani 1 1 d GU . .
H94 H -0.5475 0.5041 0.7462 0.093 Uiso 1 1 d G . .
C95 C -0.4242(4) 0.5399(3) 0.8095(3) 0.059(3) Uani 1 1 d G . .
H95 H -0.3963 0.5384 0.7780 0.071 Uiso 1 1 d G . .
C96 C -0.2312(7) 0.6485(5) 0.9830(4) 0.054(2) Uani 1 1 d . . .
H96A H -0.2495 0.6239 1.0080 0.064 Uiso 1 1 calc R . .
H96B H -0.1670 0.6603 0.9992 0.064 Uiso 1 1 calc R . .
C97 C -0.2701(7) 0.7154(5) 0.9980(5) 0.055(3) Uani 1 1 d . . .
H97A H -0.2605 0.7387 1.0461 0.066 Uiso 1 1 calc R . .
H97B H -0.3337 0.7044 0.9769 0.066 Uiso 1 1 calc R . .
C98 C -0.2304(7) 0.7646(4) 0.9739(4) 0.047(2) Uani 1 1 d . . .
H98A H -0.1662 0.7697 0.9901 0.056 Uiso 1 1 calc R . .
H98B H -0.2477 0.8105 0.9940 0.056 Uiso 1 1 calc R . .
C99 C -0.3765(3) 0.7419(3) 0.8596(3) 0.045(2) Uani 1 1 d G . .
C100 C -0.4137(4) 0.7960(3) 0.8960(3) 0.061(3) Uani 1 1 d G . .
H100 H -0.3789 0.8305 0.9348 0.073 Uiso 1 1 d G . .
C101 C -0.5003(4) 0.7993(4) 0.8757(4) 0.085(4) Uani 1 1 d G . .
H101 H -0.5247 0.8358 0.9000 0.102 Uiso 1 1 d G . .
C102 C -0.5531(3) 0.7454(4) 0.8162(4) 0.078(3) Uani 1 1 d G . .
H102 H -0.6126 0.7460 0.8026 0.093 Uiso 1 1 d G . .
C103 C -0.5171(4) 0.6934(3) 0.7796(3) 0.067(3) Uani 1 1 d G . .
H103 H -0.5518 0.6595 0.7404 0.081 Uiso 1 1 d G . .
C104 C -0.4294(4) 0.6904(3) 0.8001(3) 0.056(3) Uani 1 1 d G . .
H104 H -0.4051 0.6545 0.7749 0.067 Uiso 1 1 d G . .
C105 C -0.2071(6) 0.8084(4) 0.8743(4) 0.040(2) Uani 1 1 d . . .
C106 C -0.1283(6) 0.8471(5) 0.9186(5) 0.051(2) Uani 1 1 d . . .
H106 H -0.1032 0.8378 0.9562 0.061 Uiso 1 1 calc R . .
C107 C -0.0866(7) 0.8991(5) 0.9084(6) 0.064(3) Uani 1 1 d . . .
H107 H -0.0336 0.9259 0.9392 0.077 Uiso 1 1 calc R . .
C108 C -0.1231(7) 0.9118(5) 0.8523(6) 0.062(3) Uani 1 1 d . . .
H108 H -0.0942 0.9466 0.8445 0.075 Uiso 1 1 calc R . .
C109 C -0.1999(7) 0.8744(5) 0.8091(5) 0.053(3) Uani 1 1 d . . .
H109 H -0.2246 0.8833 0.7712 0.063 Uiso 1 1 calc R . .
C110 C -0.2428(6) 0.8230(5) 0.8200(4) 0.045(2) Uani 1 1 d . . .
H110 H -0.2969 0.7977 0.7900 0.054 Uiso 1 1 calc R . .
S1 S 0.29997(15) 0.07218(14) 0.88112(12) 0.0541(6) Uani 1 1 d . . .
O1 O 0.2963(5) 0.0903(4) 0.9454(3) 0.072(2) Uani 1 1 d . . .
O2 O 0.3149(5) -0.0012(4) 0.8500(4) 0.082(2) Uani 1 1 d . . .
O3 O 0.3513(5) 0.1165(5) 0.8687(4) 0.102(3) Uani 1 1 d . . .
C1T C 0.1929(7) 0.0705(6) 0.8351(7) 0.074(3) Uani 1 1 d . . .
F1 F 0.1340(5) 0.0278(4) 0.8370(6) 0.133(3) Uani 1 1 d . . .
F2 F 0.1676(5) 0.1320(4) 0.8540(5) 0.124(3) Uani 1 1 d . . .
F3 F 0.1863(5) 0.0492(5) 0.7701(4) 0.127(3) Uani 1 1 d . . .
S2 S 1.05504(16) 0.70404(12) 0.96795(13) 0.0540(6) Uani 1 1 d . . .
O4 O 0.9633(4) 0.7018(4) 0.9492(4) 0.068(2) Uani 1 1 d . . .
O5 O 1.0979(5) 0.7178(4) 1.0351(4) 0.077(2) Uani 1 1 d . . .
O6 O 1.0869(5) 0.6512(4) 0.9210(5) 0.099(3) Uani 1 1 d . . .
C2T C 1.0932(7) 0.7798(6) 0.9594(5) 0.066(3) Uani 1 1 d . . .
F4 F 1.0704(5) 0.8373(3) 0.9993(4) 0.093(2) Uani 1 1 d . . .
F5 F 1.1801(4) 0.7930(4) 0.9735(3) 0.085(2) Uani 1 1 d . . .
F6 F 1.0610(5) 0.7778(4) 0.8987(3) 0.107(3) Uani 1 1 d . . .
S3X S 0.6630(4) 0.0537(3) 0.6019(3) 0.0411(7) Uiso 0.35 1 d PGU A 1
O7X O 0.7185(6) 0.0454(4) 0.6573(3) 0.062 Uiso 0.35 1 d PG A 1
O8X O 0.5785(5) 0.0673(4) 0.6078(4) 0.062 Uiso 0.35 1 d PG A 1
O9X O 0.7037(6) 0.0944(3) 0.5760(4) 0.062 Uiso 0.35 1 d PG A 1
C3TX C 0.6425(4) -0.0321(3) 0.5372(3) 0.062 Uiso 0.35 1 d PG A 1
F7X F 0.5902(6) -0.0347(4) 0.4810(3) 0.062 Uiso 0.35 1 d PG A 1
F8X F 0.7148(6) -0.0533(4) 0.5243(4) 0.062 Uiso 0.35 1 d PG A 1
F9X F 0.6049(6) -0.0776(3) 0.5532(5) 0.062 Uiso 0.35 1 d PG A 1
S3Y S 0.6662(4) 0.0693(3) 0.6053(4) 0.0411(7) Uiso 0.35 1 d PGU B 2
O7Y O 0.7104(6) 0.1017(5) 0.6741(3) 0.062 Uiso 0.35 1 d PG B 2
O8Y O 0.5925(4) 0.0196(5) 0.5889(5) 0.062 Uiso 0.35 1 d PG B 2
O9Y O 0.6546(6) 0.1148(4) 0.5717(6) 0.062 Uiso 0.35 1 d PG B 2
C3TY C 0.7437(4) 0.0178(3) 0.5714(3) 0.062 Uiso 0.35 1 d PG B 2
F7Y F 0.7130(7) -0.0173(5) 0.5067(3) 0.062 Uiso 0.35 1 d PG B 2
F8Y F 0.8171(5) 0.0562(5) 0.5815(5) 0.062 Uiso 0.35 1 d PG B 2
F9Y F 0.7630(6) -0.0277(4) 0.5977(5) 0.062 Uiso 0.35 1 d PG B 2
S3Z S 0.6764(5) 0.0762(4) 0.6120(4) 0.0411(7) Uiso 0.30 1 d PGU C 3
O7Z O 0.7528(6) 0.0937(6) 0.6664(4) 0.062 Uiso 0.30 1 d PG C 3
O8Z O 0.5991(6) 0.0541(6) 0.6235(5) 0.062 Uiso 0.30 1 d PG C 3
O9Z O 0.6676(8) 0.1227(4) 0.5795(6) 0.062 Uiso 0.30 1 d PG C 3
C3TZ C 0.6963(6) -0.0013(4) 0.5510(4) 0.062 Uiso 0.30 1 d PG C 3
F7Z F 0.6304(7) -0.0261(5) 0.4961(4) 0.062 Uiso 0.30 1 d PG C 3
F8Z F 0.7663(7) 0.0097(6) 0.5335(5) 0.062 Uiso 0.30 1 d PG C 3
F9Z F 0.7069(8) -0.0508(4) 0.5731(5) 0.062 Uiso 0.30 1 d PG C 3
S5 S 0.5220(13) -0.3787(11) 0.4575(11) 0.132(6) Uiso 0.30 1 d P D 4
S6 S 0.3925(13) -0.2152(10) 0.4957(11) 0.096(7) Uiso 0.30 1 d P D 4
S7 S 0.445(3) -0.470(3) 0.389(3) 0.30(2) Uiso 0.30 1 d P D 4
S8 S 0.369(2) -0.3771(19) 0.464(2) 0.087(10) Uiso 0.10 1 d P D 4
O1T O 0.5279(13) -0.3798(10) 0.4914(11) 0.114(6) Uiso 0.60 1 d P D 4
O2T O 0.443(2) -0.368(2) 0.447(2) 0.072(9) Uiso 0.25 1 d P D 4
O3T O 0.5299(17) -0.3159(15) 0.4720(13) 0.082(8) Uiso 0.30 1 d P D 4
O4T O 0.389(2) -0.432(2) 0.4165(18) 0.065(9) Uiso 0.20 1 d P D 4
O5T O 0.620(2) -0.367(2) 0.536(2) 0.068(10) Uiso 0.20 1 d P D 4
O6T O 0.441(3) -0.514(3) 0.422(3) 0.106(15) Uiso 0.20 1 d P D 4
O7T O 0.552(4) -0.465(3) 0.426(3) 0.084(15) Uiso 0.15 1 d P D 4
O8T O 0.505(3) -0.388(2) 0.5466(19) 0.044(10) Uiso 0.15 1 d P D 4
O9T O 0.461(4) -0.200(3) 0.520(3) 0.037(13) Uiso 0.10 1 d P D 4
O10T O 0.420(2) -0.4066(19) 0.4907(16) 0.027(8) Uiso 0.15 1 d P D 4
O11T O 0.449(3) -0.375(2) 0.485(2) 0.040(9) Uiso 0.15 1 d P D 4
O12T O 0.377(4) -0.252(4) 0.472(4) 0.18(3) Uiso 0.30 1 d P D 4
O13T O 0.378(3) -0.225(3) 0.473(3) 0.067(13) Uiso 0.25 1 d P D 4
C4T C 0.433(4) -0.406(4) 0.406(3) 0.063(14) Uiso 0.20 1 d P D 4
C5T C 0.432(2) -0.331(2) 0.4522(18) 0.023(8) Uiso 0.20 1 d P D 4
C6T C 0.4530(17) -0.5012(15) 0.3782(13) 0.000(6) Uiso 0.20 1 d P D 4
C7T C 0.456(2) -0.1912(18) 0.4814(18) 0.024(8) Uiso 0.20 1 d P D 4
C8T C 0.378(4) -0.468(3) 0.436(3) 0.071(15) Uiso 0.20 1 d P D 4
F1T F 0.453(3) -0.443(3) 0.364(2) 0.107(13) Uiso 0.20 1 d P D 4
F2T F 0.446(2) -0.553(2) 0.3399(19) 0.087(10) Uiso 0.20 1 d P D 4
F3T F 0.457(3) -0.3663(19) 0.5491(17) 0.076(9) Uiso 0.20 1 d P D 4
F4T F 0.4162(18) -0.4626(15) 0.4810(14) 0.103(8) Uiso 0.30 1 d P D 4
F5T F 0.369(3) -0.377(2) 0.420(2) 0.090(11) Uiso 0.20 1 d P D 4
F6T F 0.508(2) -0.4330(15) 0.3912(16) 0.088(8) Uiso 0.25 1 d P D 4
F7T F 0.303(3) -0.479(2) 0.415(2) 0.091(13) Uiso 0.15 1 d P D 4
F8T F 0.409(3) -0.523(3) 0.314(3) 0.136(16) Uiso 0.20 1 d P D 4
F9T F 0.453(2) -0.5796(19) 0.3560(17) 0.050(9) Uiso 0.15 1 d P D 4
F10T F 0.5515(13) -0.2485(10) 0.4624(10) 0.050(5) Uiso 0.25 1 d P D 4
F11T F 0.5058(12) -0.1110(10) 0.4963(9) 0.068(5) Uiso 0.30 1 d P D 4
F12T F 0.504(3) -0.206(2) 0.451(2) 0.091(13) Uiso 0.15 1 d P D 4
F13T F 0.358(3) -0.335(3) 0.430(3) 0.126(16) Uiso 0.20 1 d P D 4
F37T F 0.429(3) -0.345(2) 0.531(2) 0.126(13) Uiso 0.25 1 d P D 4
C1S C 1.3536(10) 0.3013(10) 0.8606(10) 0.132(7) Uani 1 1 d . E 4
H11A H 1.3690 0.2718 0.8854 0.158 Uiso 1 1 calc R E 4
H11B H 1.3700 0.2802 0.8192 0.158 Uiso 1 1 calc R E 4
Cl11 Cl 1.4119(3) 0.3738(3) 0.9020(2) 0.1446(18) Uani 1 1 d . E 4
Cl12 Cl 1.2354(3) 0.2977(2) 0.83901(15) 0.1142(14) Uani 1 1 d . E 4
C2S C 1.1805(8) 0.5184(7) 0.9347(7) 0.101(5) Uani 1 1 d . F 4
H11C H 1.1725 0.5624 0.9296 0.121 Uiso 1 1 calc R F 4
H11D H 1.1566 0.5190 0.9708 0.121 Uiso 1 1 calc R F 4
Cl21 Cl 1.2903(2) 0.5144(2) 0.9570(2) 0.1110(13) Uani 1 1 d . F 4
Cl22 Cl 1.1208(3) 0.4506(2) 0.8622(2) 0.1337(16) Uani 1 1 d . F 4
C3S C 0.2040(8) -0.1147(7) 0.8736(6) 0.078(3) Uani 1 1 d . G 4
H11E H 0.2358 -0.0735 0.8736 0.094 Uiso 1 1 calc R G 4
H11F H 0.1976 -0.1030 0.9182 0.094 Uiso 1 1 calc R G 4
Cl31 Cl 0.2630(3) -0.1815(3) 0.8552(3) 0.1365(16) Uani 1 1 d . G 4
Cl32 Cl 0.1015(2) -0.13570(17) 0.81717(16) 0.0845(9) Uani 1 1 d . G 4
Cl41 Cl 1.2097(5) 0.5583(4) 0.8003(6) 0.074(3) Uani 0.40 1 d PG H 1
Cl42 Cl 1.1067(8) 0.6441(8) 0.7472(10) 0.166(8) Uani 0.40 1 d PG H 1
C4S C 1.195(2) 0.6428(4) 0.8079(15) 0.133(16) Uiso 0.40 1 d PG H 1
H11G H 1.1870 0.6692 0.8516 0.160 Uiso 0.40 1 calc PR H 1
H11H H 1.2485 0.6658 0.8053 0.160 Uiso 0.40 1 calc PR H 1
Cl43 Cl 1.0962(8) 0.5957(8) 0.7038(10) 0.126(7) Uani 0.30 1 d PGU I 2
Cl44 Cl 1.2516(13) 0.5922(11) 0.7988(9) 0.167(9) Uani 0.30 1 d PGU I 2
C4U C 1.164(3) 0.635(2) 0.7851(14) 0.16(3) Uiso 0.30 1 d PG I 2
H11I H 1.1858 0.6835 0.7944 0.188 Uiso 0.30 1 calc PR I 2
H11J H 1.1295 0.6364 0.8158 0.188 Uiso 0.30 1 calc PR I 2
Cl45 Cl 0.2244(6) 0.5159(3) 0.4995(3) 0.065(3) Uani 0.30 1 d PG J 3
Cl46 Cl 0.2956(8) 0.5420(7) 0.6372(4) 0.099(4) Uani 0.30 1 d PG J 3
C4W C 0.3188(6) 0.539(2) 0.5662(7) 0.098(14) Uiso 0.30 1 d PG J 3
H12A H 0.3591 0.5050 0.5548 0.118 Uiso 0.30 1 calc PR J 3
H12B H 0.3485 0.5847 0.5745 0.118 Uiso 0.30 1 calc PR J 3
Cl51 Cl -0.0572(9) 0.0590(4) 0.7561(7) 0.096(5) Uani 0.45 1 d PG K 1
Cl52 Cl -0.0238(5) 0.2050(4) 0.8398(4) 0.102(3) Uani 0.45 1 d PG K 1
C5S C -0.0496(18) 0.1437(5) 0.7597(4) 0.085(8) Uiso 0.45 1 d PG K 1
H12C H -0.0044 0.1507 0.7392 0.102 Uiso 0.45 1 calc PR K 1
H12D H -0.1058 0.1501 0.7342 0.102 Uiso 0.45 1 calc PR K 1
Cl53 Cl 0.0226(7) 0.0625(6) 0.6559(6) 0.073(3) Uani 0.30 1 d PGU L 2
Cl54 Cl -0.0697(11) 0.0800(11) 0.7537(6) 0.091(7) Uani 0.30 1 d PGU L 2
C5U C -0.0794(6) 0.060(2) 0.6713(7) 0.095(13) Uiso 0.30 1 d PG L 2
H12E H -0.1124 0.0925 0.6573 0.114 Uiso 0.30 1 calc PR L 2
H12F H -0.1127 0.0128 0.6448 0.114 Uiso 0.30 1 calc PR L 2
Cl55 Cl 0.0502(10) 0.0424(5) 0.6254(6) 0.073(4) Uani 0.25 1 d PGU M -3
Cl56 Cl 0.1239(12) 0.0074(7) 0.5157(6) 0.115(6) Uani 0.25 1 d PGU M -3
C5W C 0.0297(10) 0.019(3) 0.5402(7) 0.115 Uiso 0.25 1 d PG M -3
H12G H -0.0118 -0.0248 0.5164 0.138 Uiso 0.25 1 calc PR M -3
H12H H 0.0023 0.0549 0.5282 0.138 Uiso 0.25 1 calc PR M -3
O1W O 0.0672(14) 0.0074(12) 0.5056(10) 0.073(6) Uiso 0.40 1 d P N 4
O2W O 1.0116(12) 0.4885(9) 0.5326(8) 0.071(5) Uiso 0.45 1 d P . 5
O3W O 0.9878(10) 0.4671(7) 0.4049(8) 0.068(4) Uiso 0.55 1 d P O 6
O4W O 0.9841(12) 0.5141(10) 0.5584(11) 0.081(5) Uiso 0.50 1 d P P 7
O5W O 0.6126(9) 0.7909(7) 0.4789(7) 0.055(4) Uiso 0.45 1 d P Q 8
O6W O 0.0167(12) 0.1724(10) 0.9046(9) 0.075(5) Uiso 0.40 1 d P R 9
O7W O 0.2867(10) 0.5391(8) 0.6650(8) 0.068(4) Uiso 0.55 1 d P S 17
O8W O 0.0458(15) 0.2567(12) 0.8844(11) 0.084(6) Uiso 0.35 1 d P T 11
O9W O 0.6046(16) 0.6014(13) 0.4965(13) 0.078(6) Uiso 0.35 1 d P U 12

loop_
_atom_site_aniso_label
_atom_site_aniso_U_11
_atom_site_aniso_U_22
_atom_site_aniso_U_33
_atom_site_aniso_U_23
_atom_site_aniso_U_13
_atom_site_aniso_U_12
Pt1 0.02105(17) 0.0379(2) 0.02827(19) 0.01578(15) 0.00314(13) 0.00020(13)
P1 0.0246(11) 0.0369(12) 0.0369(12) 0.0205(10) 0.0048(9) 0.0013(9)
P2 0.0248(11) 0.0356(12) 0.0292(11) 0.0139(9) 0.0044(9) 0.0017(9)
N1 0.019(3) 0.044(4) 0.033(4) 0.020(3) 0.000(3) 0.003(3)
N2 0.026(4) 0.041(4) 0.030(4) 0.020(3) 0.007(3) 0.005(3)
N3 0.022(3) 0.034(4) 0.029(3) 0.014(3) 0.006(3) 0.000(3)
N4 0.027(3) 0.036(4) 0.028(4) 0.013(3) 0.004(3) -0.003(3)
N5 0.022(3) 0.030(3) 0.025(3) 0.008(3) 0.002(3) 0.001(3)
N6 0.020(3) 0.043(4) 0.026(3) 0.011(3) 0.002(3) 0.008(3)
C1 0.026(4) 0.049(5) 0.033(5) 0.021(4) 0.007(4) 0.009(4)
C2 0.025(4) 0.056(5) 0.034(5) 0.023(4) 0.011(4) 0.004(4)
C3 0.033(5) 0.040(5) 0.030(4) 0.012(4) 0.005(4) 0.005(4)
C4 0.025(4) 0.052(5) 0.042(5) 0.024(4) 0.013(4) 0.008(4)
C5 0.033(5) 0.047(5) 0.032(5) 0.017(4) 0.006(4) -0.001(4)
C6 0.026(4) 0.042(5) 0.027(4) 0.015(4) 0.011(3) 0.002(3)
C7 0.020(4) 0.035(4) 0.041(5) 0.016(4) 0.010(4) 0.009(3)
C8 0.025(4) 0.040(5) 0.038(5) 0.025(4) 0.010(4) 0.011(3)
C9 0.031(5) 0.068(6) 0.045(5) 0.031(5) 0.015(4) 0.012(4)
C10 0.041(6) 0.088(7) 0.051(6) 0.042(6) 0.026(5) 0.015(5)
C11 0.058(7) 0.092(8) 0.037(5) 0.032(5) 0.017(5) 0.021(6)
C12 0.035(5) 0.068(6) 0.043(5) 0.029(5) 0.009(4) 0.009(4)
C13 0.037(5) 0.038(5) 0.030(4) 0.020(4) 0.010(4) 0.006(4)
C14 0.032(5) 0.027(4) 0.030(4) 0.012(4) 0.008(4) 0.005(3)
C15 0.020(4) 0.035(4) 0.034(5) 0.014(4) 0.003(3) 0.001(3)
C16 0.022(4) 0.036(5) 0.040(5) 0.018(4) 0.008(4) 0.002(3)
C17 0.022(4) 0.045(5) 0.029(4) 0.022(4) 0.005(3) -0.005(4)
C18 0.026(4) 0.047(5) 0.024(4) 0.017(4) 0.003(3) 0.002(4)
C19 0.032(5) 0.050(5) 0.032(5) 0.017(4) 0.009(4) -0.008(4)
C20 0.027(4) 0.050(5) 0.032(5) 0.014(4) 0.007(4) -0.001(4)
C21 0.026(4) 0.027(4) 0.034(4) 0.018(4) 0.007(4) 0.005(3)
C22 0.032(4) 0.021(4) 0.036(5) 0.010(4) 0.008(4) 0.002(3)
C23 0.021(4) 0.040(5) 0.040(5) 0.012(4) 0.009(4) 0.003(3)
C24 0.034(5) 0.051(5) 0.043(5) 0.009(5) 0.019(4) 0.010(4)
C25 0.055(6) 0.074(7) 0.036(5) 0.005(5) 0.018(5) 0.004(5)
C26 0.024(4) 0.069(6) 0.038(5) 0.007(5) 0.011(4) 0.007(4)
C27 0.031(5) 0.038(5) 0.032(5) 0.011(4) 0.008(4) 0.007(4)
C28 0.036(4) 0.043(4) 0.022(3) 0.000(3) 0.010(3) -0.015(3)
C29 0.022(4) 0.042(5) 0.054(5) 0.030(4) -0.001(4) -0.009(4)
C30 0.037(5) 0.070(7) 0.073(7) 0.050(6) 0.019(5) 0.011(5)
C31 0.044(6) 0.093(8) 0.069(7) 0.064(7) 0.011(5) 0.009(6)
C32 0.033(5) 0.108(9) 0.102(9) 0.086(8) 0.005(6) -0.007(6)
C33 0.045(6) 0.050(6) 0.103(9) 0.044(6) 0.008(6) 0.008(5)
C34 0.037(5) 0.040(5) 0.059(6) 0.027(5) 0.012(4) 0.005(4)
C35 0.030(5) 0.035(5) 0.039(5) 0.018(4) 0.004(4) 0.005(4)
C36 0.052(6) 0.043(5) 0.056(6) 0.017(5) 0.014(5) -0.010(4)
C37 0.076(8) 0.065(7) 0.039(6) -0.005(5) 0.010(5) -0.014(6)
C38 0.062(6) 0.058(6) 0.045(6) 0.009(5) 0.024(5) 0.014(5)
C39 0.055(6) 0.066(7) 0.052(6) 0.023(5) 0.022(5) 0.011(5)
C40 0.036(5) 0.038(5) 0.035(5) 0.015(4) 0.001(4) -0.002(4)
C41 0.037(5) 0.038(5) 0.047(5) 0.024(4) 0.015(4) 0.008(4)
C42 0.018(4) 0.034(5) 0.041(5) 0.012(4) -0.001(3) 0.003(3)
C43 0.031(5) 0.049(5) 0.045(5) 0.024(4) 0.011(4) 0.006(4)
C44 0.032(4) 0.028(4) 0.027(4) 0.006(4) -0.001(4) -0.003(3)
C45 0.043(5) 0.056(6) 0.034(5) 0.021(4) 0.005(4) 0.011(4)
C46 0.052(6) 0.065(6) 0.040(5) 0.035(5) 0.006(4) 0.012(5)
C47 0.058(6) 0.083(7) 0.039(5) 0.037(5) 0.013(5) 0.003(5)
C48 0.044(5) 0.067(6) 0.041(5) 0.017(5) 0.013(4) 0.010(5)
C49 0.034(5) 0.059(6) 0.030(5) 0.020(4) 0.010(4) 0.007(4)
C50 0.024(4) 0.029(4) 0.039(5) 0.010(4) 0.001(4) 0.001(3)
C51 0.039(5) 0.047(6) 0.044(5) 0.022(5) 0.000(4) 0.002(4)
C52 0.044(6) 0.045(6) 0.069(7) 0.019(5) -0.002(5) -0.006(5)
C53 0.043(6) 0.045(6) 0.070(8) 0.000(5) -0.004(5) -0.001(5)
C54 0.047(6) 0.085(8) 0.044(6) -0.006(6) 0.012(5) 0.001(6)
C55 0.045(5) 0.053(6) 0.045(6) 0.008(5) 0.018(4) -0.004(4)
Pt2 0.0413(2) 0.0326(2) 0.0445(2) 0.01331(16) 0.02081(17) 0.00748(15)
P3 0.0478(14) 0.0331(12) 0.0571(15) 0.0187(11) 0.0265(12) 0.0096(10)
P4 0.0446(13) 0.0365(12) 0.0427(13) 0.0178(11) 0.0203(11) 0.0128(10)
N7 0.051(5) 0.040(4) 0.057(5) 0.019(4) 0.034(4) 0.012(4)
N8 0.036(4) 0.035(4) 0.043(4) 0.015(3) 0.012(3) 0.001(3)
N9 0.044(4) 0.038(4) 0.047(4) 0.027(4) 0.015(4) 0.002(3)
N10 0.040(4) 0.037(4) 0.048(5) 0.010(4) 0.021(4) 0.005(3)
N11 0.037(4) 0.043(4) 0.045(4) 0.022(4) 0.019(4) 0.012(3)
N12 0.041(4) 0.028(4) 0.047(4) 0.012(3) 0.014(3) 0.009(3)
C56 0.039(5) 0.046(6) 0.080(7) 0.001(6) 0.023(5) 0.004(5)
C57 0.055(6) 0.046(6) 0.069(7) -0.003(5) 0.027(5) -0.006(5)
C58 0.043(5) 0.032(5) 0.057(6) 0.017(5) 0.022(5) 0.008(4)
C59 0.042(5) 0.042(5) 0.049(5) 0.015(5) 0.018(4) 0.015(4)
C60 0.043(6) 0.045(5) 0.049(6) 0.011(5) 0.014(4) 0.012(4)
C61 0.045(5) 0.022(4) 0.047(5) 0.007(4) 0.014(4) 0.002(4)
C62 0.045(5) 0.034(5) 0.069(7) 0.025(5) 0.024(5) 0.018(4)
C63 0.036(5) 0.036(5) 0.054(6) 0.024(4) 0.010(4) 0.000(4)
C64 0.040(6) 0.058(6) 0.061(7) 0.023(5) 0.015(5) 0.003(5)
C65 0.024(5) 0.079(7) 0.083(8) 0.043(7) -0.006(5) -0.003(5)
C66 0.049(6) 0.086(8) 0.065(7) 0.049(6) -0.001(6) -0.002(6)
C67 0.057(6) 0.060(6) 0.054(6) 0.036(5) 0.012(5) 0.006(5)
C68 0.028(4) 0.044(5) 0.045(5) 0.031(4) 0.004(4) 0.003(4)
C69 0.050(5) 0.038(5) 0.048(5) 0.028(4) 0.013(4) 0.008(4)
C70 0.032(5) 0.046(5) 0.053(6) 0.029(5) 0.012(4) 0.003(4)
C71 0.048(5) 0.030(5) 0.045(5) 0.018(4) 0.018(4) 0.008(4)
C72 0.052(6) 0.030(5) 0.059(6) 0.019(4) 0.021(5) -0.004(4)
C73 0.047(5) 0.036(5) 0.040(5) 0.011(4) 0.009(4) -0.001(4)
C74 0.046(5) 0.047(6) 0.047(6) 0.010(5) 0.019(5) -0.005(4)
C75 0.043(5) 0.060(6) 0.046(6) 0.021(5) 0.016(4) 0.006(5)
C76 0.051(6) 0.027(5) 0.063(6) 0.023(4) 0.022(5) 0.016(4)
C77 0.028(4) 0.034(5) 0.039(5) 0.008(4) 0.008(4) -0.002(4)
C78 0.039(5) 0.051(6) 0.063(7) 0.012(5) 0.018(5) 0.007(4)
C79 0.038(6) 0.071(7) 0.065(7) 0.011(6) -0.011(5) 0.011(5)
C80 0.046(6) 0.072(7) 0.044(6) 0.004(5) 0.000(5) 0.013(5)
C81 0.059(6) 0.043(6) 0.042(6) -0.005(4) 0.010(5) 0.008(5)
C82 0.037(5) 0.022(4) 0.047(5) 0.007(4) 0.004(4) 0.006(4)
C83 0.046(5) 0.027(4) 0.051(5) 0.013(4) 0.018(4) 0.010(4)
C84 0.041(5) 0.039(5) 0.056(6) 0.024(4) 0.022(4) 0.007(4)
C85 0.056(6) 0.031(5) 0.094(8) 0.024(5) 0.027(6) 0.005(5)
C86 0.079(8) 0.021(5) 0.088(8) 0.014(5) 0.022(6) 0.001(5)
C87 0.057(6) 0.043(6) 0.076(7) 0.032(5) 0.022(5) 0.016(5)
C88 0.052(6) 0.052(6) 0.066(7) 0.029(5) 0.023(5) 0.012(5)
C89 0.048(6) 0.043(6) 0.072(7) 0.027(5) 0.020(5) 0.003(4)
C90 0.051(6) 0.035(5) 0.111(9) 0.031(6) 0.049(7) 0.019(5)
C91 0.066(5) 0.076(5) 0.081(5) 0.025(4) 0.034(4) 0.009(4)
C92 0.082(5) 0.081(5) 0.099(5) 0.027(4) 0.047(4) 0.005(4)
C93 0.068(5) 0.069(5) 0.100(5) 0.031(4) 0.032(4) 0.015(4)
C94 0.075(5) 0.066(5) 0.092(5) 0.036(4) 0.013(4) 0.017(4)
C95 0.041(6) 0.040(6) 0.103(9) 0.036(6) 0.019(6) 0.010(4)
C96 0.084(7) 0.045(5) 0.046(6) 0.026(5) 0.029(5) 0.013(5)
C97 0.082(7) 0.042(5) 0.053(6) 0.020(5) 0.038(5) 0.023(5)
C98 0.075(7) 0.041(5) 0.035(5) 0.016(4) 0.028(5) 0.023(5)
C99 0.052(6) 0.053(6) 0.049(6) 0.029(5) 0.031(5) 0.019(5)
C100 0.046(6) 0.084(8) 0.052(6) 0.022(6) 0.019(5) 0.025(5)
C101 0.072(8) 0.128(12) 0.077(8) 0.051(9) 0.038(7) 0.051(8)
C102 0.051(7) 0.113(10) 0.097(10) 0.064(9) 0.032(7) 0.023(7)
C103 0.058(7) 0.068(7) 0.083(8) 0.042(7) 0.014(6) 0.007(6)
C104 0.050(6) 0.052(6) 0.078(7) 0.038(6) 0.019(5) 0.011(5)
C105 0.049(5) 0.035(5) 0.047(5) 0.021(4) 0.025(4) 0.023(4)
C106 0.051(6) 0.046(6) 0.070(7) 0.038(5) 0.017(5) 0.010(5)
C107 0.056(6) 0.066(7) 0.079(8) 0.039(6) 0.018(6) 0.001(5)
C108 0.072(8) 0.053(6) 0.095(9) 0.045(6) 0.053(7) 0.030(6)
C109 0.062(7) 0.057(6) 0.066(7) 0.042(6) 0.034(6) 0.031(5)
C110 0.053(6) 0.051(6) 0.045(5) 0.026(5) 0.023(5) 0.029(5)
S1 0.0455(14) 0.0796(18) 0.0450(14) 0.0289(13) 0.0202(11) 0.0055(13)
O1 0.125(6) 0.064(5) 0.047(4) 0.029(4) 0.045(4) 0.041(4)
O2 0.089(6) 0.082(6) 0.082(5) 0.023(5) 0.050(5) 0.038(5)
O3 0.072(5) 0.165(9) 0.083(6) 0.084(6) -0.001(4) -0.034(5)
C1T 0.054(7) 0.069(8) 0.109(11) 0.047(8) 0.025(7) 0.000(6)
F1 0.070(5) 0.095(6) 0.242(11) 0.083(7) 0.036(6) 0.002(4)
F2 0.097(6) 0.069(5) 0.185(9) 0.051(5) 0.002(5) 0.031(4)
F3 0.102(6) 0.147(8) 0.089(6) 0.032(6) -0.024(5) 0.004(5)
S2 0.0482(15) 0.0438(14) 0.0635(16) 0.0233(13) 0.0029(12) -0.0016(11)
O4 0.041(4) 0.064(5) 0.098(6) 0.037(4) 0.013(4) 0.010(3)
O5 0.066(5) 0.093(6) 0.087(6) 0.064(5) 0.002(4) -0.004(4)
O6 0.083(6) 0.068(5) 0.112(7) -0.001(5) 0.026(5) 0.016(5)
C2T 0.059(7) 0.077(8) 0.059(7) 0.034(6) -0.003(6) 0.002(6)
F4 0.100(5) 0.057(4) 0.106(5) 0.035(4) 0.000(4) 0.007(4)
F5 0.062(4) 0.105(5) 0.095(5) 0.062(4) 0.002(3) -0.021(4)
F6 0.105(5) 0.136(7) 0.075(5) 0.070(5) -0.019(4) -0.028(5)
C1S 0.105(12) 0.182(18) 0.210(19) 0.147(17) 0.101(13) 0.074(12)
Cl11 0.152(4) 0.113(3) 0.131(4) -0.010(3) 0.067(3) 0.025(3)
Cl12 0.142(3) 0.136(3) 0.0531(18) 0.030(2) 0.013(2) 0.071(3)
C2S 0.083(9) 0.094(10) 0.134(12) 0.034(9) 0.059(9) 0.041(8)
Cl21 0.076(2) 0.114(3) 0.173(4) 0.074(3) 0.057(2) 0.029(2)
Cl22 0.118(3) 0.122(3) 0.127(3) 0.004(3) 0.047(3) 0.030(3)
C3S 0.076(8) 0.091(9) 0.071(8) 0.037(7) 0.019(6) 0.015(7)
Cl31 0.115(3) 0.136(4) 0.154(4) 0.046(3) 0.046(3) 0.054(3)
Cl32 0.0724(19) 0.087(2) 0.084(2) 0.0435(18) -0.0056(16) -0.0084(16)
Cl41 0.058(5) 0.048(5) 0.105(7) 0.022(4) 0.017(4) 0.014(4)
Cl42 0.107(9) 0.152(12) 0.29(2) 0.185(15) -0.010(11) 0.005(9)
Cl43 0.080(9) 0.109(11) 0.27(2) 0.154(14) 0.058(11) 0.032(9)
Cl44 0.168(18) 0.155(18) 0.125(13) 0.025(13) -0.015(14) 0.114(15)
Cl45 0.092(6) 0.011(3) 0.056(5) 0.005(3) -0.027(4) 0.012(4)
Cl46 0.099(9) 0.148(12) 0.055(7) 0.052(7) 0.013(6) -0.011(7)
Cl51 0.057(6) 0.087(6) 0.154(11) 0.049(6) 0.043(6) 0.033(5)
Cl52 0.102(6) 0.103(6) 0.145(7) 0.073(6) 0.070(6) 0.032(5)
Cl53 0.064(6) 0.085(8) 0.084(8) 0.051(7) 0.020(6) -0.012(5)
Cl54 0.054(8) 0.148(16) 0.051(8) 0.016(8) 0.018(6) 0.019(10)
Cl55 0.142(13) 0.024(5) 0.064(8) 0.026(5) 0.035(8) 0.008(6)
Cl56 0.140(15) 0.054(8) 0.116(12) 0.024(8) -0.008(11) 0.013(9)

loop_
_atom_type_symbol
_atom_type_description
_atom_type_scat_dispersion_real
_atom_type_scat_dispersion_imag
_atom_type_scat_source
C C 0.0033 0.0016 'International Tables Vol C Tables 4.2.6.8 and 6.1.1.4'
H H 0.0000 0.0000 'International Tables Vol C Tables 4.2.6.8 and 6.1.1.4'
N N 0.0061 0.0033 'International Tables Vol C Tables 4.2.6.8 and 6.1.1.4'
O O 0.0106 0.0060 'International Tables Vol C Tables 4.2.6.8 and 6.1.1.4'
F F 0.0171 0.0103 'International Tables Vol C Tables 4.2.6.8 and 6.1.1.4'
S S 0.1246 0.1234 'International Tables Vol C Tables 4.2.6.8 and 6.1.1.4'
Pt Pt -1.7033 8.3905 'International Tables Vol C Tables 4.2.6.8 and 6.1.1.4'
P P 0.1023 0.0942 'International Tables Vol C Tables 4.2.6.8 and 6.1.1.4'
Cl Cl 0.1484 0.1585 'International Tables Vol C Tables 4.2.6.8 and 6.1.1.4'

loop_
_geom_angle_atom_site_label_1
_geom_angle_atom_site_label_2
_geom_angle_atom_site_label_3
_geom_angle
_geom_angle_site_symmetry_1
_geom_angle_site_symmetry_3
_geom_angle_publ_flag
N4 Pt1 N1 81.4(2) 2_556 . ?
N4 Pt1 P2 92.08(18) 2_556 . ?
N1 Pt1 P2 173.00(17) . . ?
N4 Pt1 P1 175.89(17) 2_556 . ?
N1 Pt1 P1 94.56(18) . . ?
P2 Pt1 P1 91.98(7) . . ?
N7 Pt2 N10 82.2(3) . 2_566 ?
N7 Pt2 P4 173.4(2) . . ?
N10 Pt2 P4 92.98(19) 2_566 . ?
N7 Pt2 P3 93.2(2) . . ?
N10 Pt2 P3 174.55(19) 2_566 . ?
P4 Pt2 P3 91.84(8) . . ?
C41 P1 C35 107.3(3) . . ?
C41 P1 C29 103.5(3) . . ?
C35 P1 C29 106.2(3) . . ?
C41 P1 Pt1 115.9(3) . . ?
C35 P1 Pt1 112.13(18) . . ?
C29 P1 Pt1 111.0(2) . . ?
C44 P2 C50 105.1(3) . . ?
C44 P2 C43 105.6(3) . . ?
C50 P2 C43 104.5(3) . . ?
C44 P2 Pt1 113.20(18) . . ?
C50 P2 Pt1 112.1(2) . . ?
C43 P2 Pt1 115.5(3) . . ?
C1 N1 C5 116.1(6) . . ?
C1 N1 Pt1 124.3(5) . . ?
C5 N1 Pt1 118.5(5) . . ?
C7 N2 C8 125.6(6) . . ?
C14 N3 C13 120.4(6) . . ?
C18 N4 C19 117.2(6) . . ?
C18 N4 Pt1 122.6(5) . 2_556 ?
C19 N4 Pt1 117.8(5) . 2_556 ?
C21 N5 C22 126.9(6) . . ?
C28 N6 C27 121.0(6) . . ?
N1 C1 C2 123.1(7) . . ?
C1 C2 C3 121.6(7) . . ?
C4 C3 C2 114.2(7) . . ?
C4 C3 C6 122.8(7) . . ?
C2 C3 C6 122.9(7) . . ?
C5 C4 C3 120.8(7) . . ?
N1 C5 C4 124.1(7) . . ?
C28 C6 C7 123.1(7) . . ?
C28 C6 C3 118.0(7) . . ?
C7 C6 C3 118.5(7) . . ?
N2 C7 C6 124.8(7) . . ?
C9 C8 C13 120.1(7) . . ?
C9 C8 N2 122.7(7) . . ?
C13 C8 N2 117.2(6) . . ?
C10 C9 C8 120.2(8) . . ?
C9 C10 C11 120.3(8) . . ?
C12 C11 C10 120.6(8) . . ?
C11 C12 C13 119.8(8) . . ?
C8 C13 C12 119.0(7) . . ?
C8 C13 N3 116.6(6) . . ?
C12 C13 N3 124.3(7) . . ?
N3 C14 C15 125.3(7) . . ?
C21 C15 C14 121.8(7) . . ?
C21 C15 C16 120.1(7) . . ?
C14 C15 C16 118.2(7) . . ?
C17 C16 C20 115.1(7) . . ?
C17 C16 C15 123.7(7) . . ?
C20 C16 C15 121.0(7) . . ?
C18 C17 C16 121.6(7) . . ?
C17 C18 N4 123.3(7) . . ?
N4 C19 C20 122.1(7) . . ?
C19 C20 C16 120.3(7) . . ?
N5 C21 C15 122.6(7) . . ?
C23 C22 N5 123.0(7) . . ?
C23 C22 C27 119.0(7) . . ?
N5 C22 C27 118.0(7) . . ?
C24 C23 C22 120.1(7) . . ?
C25 C24 C23 120.4(8) . . ?
C24 C25 C26 119.9(8) . . ?
C27 C26 C25 121.7(8) . . ?
C26 C27 N6 125.2(7) . . ?
C26 C27 C22 118.8(7) . . ?
N6 C27 C22 116.0(7) . . ?
C6 C28 N6 122.2(7) . . ?
C30 C29 C34 119.1 . . ?
C30 C29 P1 120.5(3) . . ?
C34 C29 P1 120.2(3) . . ?
C29 C30 C31 121.0 . . ?
C32 C31 C30 119.6 . . ?
C31 C32 C33 120.9 . . ?
C34 C33 C32 118.7 . . ?
C33 C34 C29 120.5 . . ?
C36 C35 C40 119.3 . . ?
C36 C35 P1 122.1(3) . . ?
C40 C35 P1 118.7(3) . . ?
C35 C36 C37 118.3 . . ?
C38 C37 C36 123.4 . . ?
C37 C38 C39 118.8 . . ?
C40 C39 C38 121.0 . . ?
C39 C40 C35 119.2 . . ?
C42 C41 P1 114.9(5) . . ?
C41 C42 C43 113.8(7) . . ?
C42 C43 P2 111.9(6) . . ?
C49 C44 C45 119.3 . . ?
C49 C44 P2 120.6(3) . . ?
C45 C44 P2 120.0(3) . . ?
C46 C45 C44 119.8 . . ?
C47 C46 C45 120.3 . . ?
C48 C47 C46 119.9 . . ?
C47 C48 C49 120.8 . . ?
C44 C49 C48 119.8 . . ?
C55 C50 C51 119.3 . . ?
C55 C50 P2 119.4(3) . . ?
C51 C50 P2 121.3(3) . . ?
C52 C51 C50 120.0 . . ?
C51 C52 C53 120.2 . . ?
C54 C53 C52 119.2 . . ?
C53 C54 C55 122.0 . . ?
C54 C55 C50 119.1 . . ?
N7 Pt2 N10 82.2(3) . 2_566 ?
N7 Pt2 P4 173.4(2) . . ?
N10 Pt2 P4 92.98(19) 2_566 . ?
N7 Pt2 P3 93.2(2) . . ?
N10 Pt2 P3 174.55(19) 2_566 . ?
P4 Pt2 P3 91.84(8) . . ?
C96 P3 C90 106.2(4) . . ?
C96 P3 C84 103.5(4) . . ?
C90 P3 C84 106.7(3) . . ?
C96 P3 Pt2 114.9(3) . . ?
C90 P3 Pt2 112.1(3) . . ?
C84 P3 Pt2 112.7(2) . . ?
C99 P4 C98 106.9(4) . . ?
C99 P4 C105 105.5(3) . . ?
C98 P4 C105 103.7(4) . . ?
C99 P4 Pt2 113.7(2) . . ?
C98 P4 Pt2 113.8(3) . . ?
C105 P4 Pt2 112.4(3) . . ?
C56 N7 C60 117.3(7) . . ?
C56 N7 Pt2 124.9(6) . . ?
C60 N7 Pt2 116.3(6) . . ?
C62 N8 C63 125.1(7) . . ?
C69 N9 C68 122.2(7) . . ?
C73 N10 C74 116.5(7) . . ?
C73 N10 Pt2 121.7(6) . 2_566 ?
C74 N10 Pt2 120.5(5) . 2_566 ?
C76 N11 C77 124.5(7) . . ?
C83 N12 C82 122.0(7) . . ?
N7 C56 C57 121.5(9) . . ?
C56 C57 C58 123.8(9) . . ?
C59 C58 C57 112.6(8) . . ?
C59 C58 C61 122.9(8) . . ?
C57 C58 C61 124.5(8) . . ?
C60 C59 C58 122.2(8) . . ?
N7 C60 C59 121.8(8) . . ?
C62 C61 C83 122.8(8) . . ?
C62 C61 C58 117.1(8) . . ?
C83 C61 C58 120.0(8) . . ?
N8 C62 C61 124.7(8) . . ?
C68 C63 C64 120.0(8) . . ?
C68 C63 N8 117.6(7) . . ?
C64 C63 N8 122.3(8) . . ?
C65 C64 C63 120.8(9) . . ?
C64 C65 C66 119.3(9) . . ?
C67 C66 C65 119.7(10) . . ?
C68 C67 C66 121.5(10) . . ?
C67 C68 C63 118.6(8) . . ?
C67 C68 N9 124.8(8) . . ?
C63 C68 N9 116.6(7) . . ?
N9 C69 C70 125.3(8) . . ?
C69 C70 C76 122.2(8) . . ?
C69 C70 C71 118.5(8) . . ?
C76 C70 C71 119.2(7) . . ?
C72 C71 C75 115.4(8) . . ?
C72 C71 C70 122.6(8) . . ?
C75 C71 C70 121.9(8) . . ?
C73 C72 C71 121.3(8) . . ?
N10 C73 C72 122.6(8) . . ?
N10 C74 C75 124.1(8) . . ?
C74 C75 C71 119.8(8) . . ?
N11 C76 C70 121.8(8) . . ?
C82 C77 N11 117.9(7) . . ?
C82 C77 C78 119.9(8) . . ?
N11 C77 C78 122.2(8) . . ?
C77 C78 C79 120.1(9) . . ?
C80 C79 C78 120.1(9) . . ?
C79 C80 C81 119.8(9) . . ?
C80 C81 C82 120.9(9) . . ?
C77 C82 N12 116.7(7) . . ?
C77 C82 C81 119.1(8) . . ?
N12 C82 C81 123.9(8) . . ?
N12 C83 C61 122.5(8) . . ?
C85 C84 C89 120.3 . . ?
C85 C84 P3 121.1(3) . . ?
C89 C84 P3 118.7(3) . . ?
C84 C85 C86 119.0 . . ?
C87 C86 C85 120.4 . . ?
C88 C87 C86 119.9 . . ?
C87 C88 C89 120.8 . . ?
C88 C89 C84 119.6 . . ?
C95 C90 C91 119.0 . . ?
C95 C90 P3 119.9(4) . . ?
C91 C90 P3 121.2(4) . . ?
C92 C91 C90 118.5 . . ?
C93 C92 C91 123.8 . . ?
C92 C93 C94 119.8 . . ?
C93 C94 C95 117.7 . . ?
C90 C95 C94 121.1 . . ?
C97 C96 P3 115.6(7) . . ?
C96 C97 C98 112.5(7) . . ?
C97 C98 P4 115.3(7) . . ?
C100 C99 C104 119.2 . . ?
C100 C99 P4 121.4(4) . . ?
C104 C99 P4 119.4(4) . . ?
C101 C100 C99 121.1 . . ?
C100 C101 C102 118.6 . . ?
C103 C102 C101 120.7 . . ?
C102 C103 C104 120.5 . . ?
C103 C104 C99 119.8 . . ?
C110 C105 C106 118.8(8) . . ?
C110 C105 P4 119.8(7) . . ?
C106 C105 P4 121.4(6) . . ?
C107 C106 C105 120.6(9) . . ?
C106 C107 C108 119.4(10) . . ?
C109 C108 C107 120.2(9) . . ?
C108 C109 C110 120.4(9) . . ?
C105 C110 C109 120.6(9) . . ?
O3 S1 O1 118.0(6) . . ?
O3 S1 O2 111.8(6) . . ?
O1 S1 O2 112.6(4) . . ?
O3 S1 C1T 104.8(5) . . ?
O1 S1 C1T 105.4(6) . . ?
O2 S1 C1T 102.5(6) . . ?
F1 C1T F2 107.2(10) . . ?
F1 C1T F3 103.9(11) . . ?
F2 C1T F3 106.9(10) . . ?
F1 C1T S1 114.7(9) . . ?
F2 C1T S1 112.1(9) . . ?
F3 C1T S1 111.4(8) . . ?
O4 S2 O5 118.1(5) . . ?
O4 S2 O6 114.2(5) . . ?
O5 S2 O6 114.3(5) . . ?
O4 S2 C2T 102.5(5) . . ?
O5 S2 C2T 102.8(5) . . ?
O6 S2 C2T 101.6(6) . . ?
F6 C2T F5 106.2(9) . . ?
F6 C2T F4 104.9(9) . . ?
F5 C2T F4 105.1(9) . . ?
F6 C2T S2 113.1(8) . . ?
F5 C2T S2 114.3(8) . . ?
F4 C2T S2 112.5(8) . . ?
O8X S3X O9X 115.5 . . ?
O8X S3X O7X 114.3 . . ?
O9X S3X O7X 115.1 . . ?
O8X S3X C3TX 103.6 . . ?
O9X S3X C3TX 102.7 . . ?
O7X S3X C3TX 103.2 . . ?
F8X C3TX F9X 107.8 . . ?
F8X C3TX F7X 106.4 . . ?
F9X C3TX F7X 107.1 . . ?
F8X C3TX S3X 112.1 . . ?
F9X C3TX S3X 111.2 . . ?
F7X C3TX S3X 111.9 . . ?
O8Y S3Y O9Y 115.5 . . ?
O8Y S3Y O7Y 114.3 . . ?
O9Y S3Y O7Y 115.1 . . ?
O8Y S3Y C3TY 103.6 . . ?
O9Y S3Y C3TY 102.7 . . ?
O7Y S3Y C3TY 103.2 . . ?
F8Y C3TY F9Y 107.8 . . ?
F8Y C3TY F7Y 106.4 . . ?
F9Y C3TY F7Y 107.1 . . ?
F8Y C3TY S3Y 112.1 . . ?
F9Y C3TY S3Y 111.2 . . ?
F7Y C3TY S3Y 111.9 . . ?
O8Z S3Z O9Z 115.5 . . ?
O8Z S3Z O7Z 114.3 . . ?
O9Z S3Z O7Z 115.1 . . ?
O8Z S3Z C3TZ 103.6 . . ?
O9Z S3Z C3TZ 102.7 . . ?
O7Z S3Z C3TZ 103.2 . . ?
F8Z C3TZ F9Z 107.8 . . ?
F8Z C3TZ F7Z 106.4 . . ?
F9Z C3TZ F7Z 107.1 . . ?
F8Z C3TZ S3Z 112.1 . . ?
F9Z C3TZ S3Z 111.2 . . ?
F7Z C3TZ S3Z 111.9 . . ?
O1T S5 O3T 101(3) . . ?
O1T S5 O2T 98(3) . . ?
O3T S5 O2T 78(2) . . ?
O1T S5 O11T 60(3) . . ?
O3T S5 O11T 90(2) . . ?
O2T S5 O11T 38.3(19) . . ?
O1T S5 F6T 133(3) . . ?
O3T S5 F6T 126(3) . . ?
O2T S5 F6T 94(3) . . ?
O11T S5 F6T 116(2) . . ?
O1T S5 C4T 119(4) . . ?
O3T S5 C4T 104(3) . . ?
O2T S5 C4T 38(3) . . ?
O11T S5 C4T 66(3) . . ?
F6T S5 C4T 56(3) . . ?
O1T S5 C5T 101(3) . . ?
O3T S5 C5T 55.9(19) . . ?
O2T S5 C5T 22(2) . . ?
O11T S5 C5T 49(2) . . ?
F6T S5 C5T 106(2) . . ?
C4T S5 C5T 55(3) . . ?
O1T S5 O7T 91(3) . . ?
O3T S5 O7T 155(3) . . ?
O2T S5 O7T 122(3) . . ?
O11T S5 O7T 114(3) . . ?
F6T S5 O7T 46(2) . . ?
C4T S5 O7T 89(3) . . ?
C5T S5 O7T 143(3) . . ?
O1T S5 O5T 42(2) . . ?
O3T S5 O5T 91(2) . . ?
O2T S5 O5T 137(3) . . ?
O11T S5 O5T 101(2) . . ?
F6T S5 O5T 125(2) . . ?
C4T S5 O5T 159(3) . . ?
C5T S5 O5T 129(2) . . ?
O7T S5 O5T 83(2) . . ?
O1T S5 F1T 134(3) . . ?
O3T S5 F1T 118(2) . . ?
O2T S5 F1T 70(2) . . ?
O11T S5 F1T 95(2) . . ?
F6T S5 F1T 23.8(17) . . ?
C4T S5 F1T 32(3) . . ?
C5T S5 F1T 84(2) . . ?
O7T S5 F1T 64(2) . . ?
O5T S5 F1T 146(2) . . ?
O1T S5 S7 107(3) . . ?
O3T S5 S7 141(3) . . ?
O2T S5 S7 72(3) . . ?
O11T S5 S7 81(2) . . ?
F6T S5 S7 36.1(19) . . ?
C4T S5 S7 39(3) . . ?
C5T S5 S7 92(2) . . ?
O7T S5 S7 51(2) . . ?
O5T S5 S7 127(2) . . ?
F1T S5 S7 27.7(17) . . ?
O1T S5 O10T 55(3) . . ?
O3T S5 O10T 109(2) . . ?
O2T S5 O10T 49(2) . . ?
O11T S5 O10T 18.8(18) . . ?
F6T S5 O10T 104.6(19) . . ?
C4T S5 O10T 65(3) . . ?
C5T S5 O10T 65.0(17) . . ?
O7T S5 O10T 96(2) . . ?
O5T S5 O10T 97.5(17) . . ?
F1T S5 O10T 88.7(19) . . ?
S7 S5 O10T 68.5(19) . . ?
O12T S6 O9T 118(6) . . ?
O12T S6 C7T 110(5) . . ?
O9T S6 C7T 47(3) . . ?
C6T S7 F1T 117(9) . . ?
C6T S7 F6T 107(8) . . ?
F1T S7 F6T 47(4) . . ?
C6T S7 C4T 174(10) . . ?
F1T S7 C4T 57(5) . . ?
F6T S7 C4T 68(5) . . ?
C6T S7 O4T 141(9) . . ?
F1T S7 O4T 95(6) . . ?
F6T S7 O4T 111(5) . . ?
C4T S7 O4T 45(3) . . ?
C6T S7 O6T 57(6) . . ?
F1T S7 O6T 173(7) . . ?
F6T S7 O6T 129(5) . . ?
C4T S7 O6T 129(6) . . ?
O4T S7 O6T 92(5) . . ?
C6T S7 F8T 57(6) . . ?
F1T S7 F8T 75(5) . . ?
F6T S7 F8T 105(5) . . ?
C4T S7 F8T 120(6) . . ?
O4T S7 F8T 117(5) . . ?
O6T S7 F8T 102(5) . . ?
C6T S7 O7T 75(6) . . ?
F1T S7 O7T 97(6) . . ?
F6T S7 O7T 51(3) . . ?
C4T S7 O7T 104(5) . . ?
O4T S7 O7T 126(5) . . ?
O6T S7 O7T 79(4) . . ?
F8T S7 O7T 117(4) . . ?
C6T S7 F2T 17(5) . . ?
F1T S7 F2T 106(6) . . ?
F6T S7 F2T 110(4) . . ?
C4T S7 F2T 159(6) . . ?
O4T S7 F2T 138(5) . . ?
O6T S7 F2T 69(4) . . ?
F8T S7 F2T 40(2) . . ?
O7T S7 F2T 88(4) . . ?
C6T S7 C8T 105(8) . . ?
F1T S7 C8T 132(7) . . ?
F6T S7 C8T 138(5) . . ?
C4T S7 C8T 81(5) . . ?
O4T S7 C8T 38(3) . . ?
O6T S7 C8T 55(4) . . ?
F8T S7 C8T 115(4) . . ?
O7T S7 C8T 115(4) . . ?
F2T S7 C8T 110(4) . . ?
C6T S7 S5 132(7) . . ?
F1T S7 S5 75(5) . . ?
F6T S7 S5 45(2) . . ?
C4T S7 S5 48(3) . . ?
O4T S7 S5 76(3) . . ?
O6T S7 S5 107(4) . . ?
F8T S7 S5 148(4) . . ?
O7T S7 S5 57(3) . . ?
F2T S7 S5 145(3) . . ?
C8T S7 S5 93(3) . . ?
C6T S7 O2T 165(8) . . ?
F1T S7 O2T 73(5) . . ?
F6T S7 O2T 70(3) . . ?
C4T S7 O2T 19(3) . . ?
O4T S7 O2T 42(3) . . ?
O6T S7 O2T 112(4) . . ?
F8T S7 O2T 139(4) . . ?
O7T S7 O2T 93(3) . . ?
F2T S7 O2T 179(4) . . ?
C8T S7 O2T 71(3) . . ?
S5 S7 O2T 36.0(14) . . ?
F5T S8 O10T 122(5) . . ?
F5T S8 O11T 97(5) . . ?
O10T S8 O11T 42(2) . . ?
F5T S8 O2T 57(3) . . ?
O10T S8 O2T 77(3) . . ?
O11T S8 O2T 41(2) . . ?
F5T S8 O4T 58(4) . . ?
O10T S8 O4T 71(3) . . ?
O11T S8 O4T 76(3) . . ?
O2T S8 O4T 62(3) . . ?
F5T S8 F13T 39(3) . . ?
O10T S8 F13T 147(4) . . ?
O11T S8 F13T 106(4) . . ?
O2T S8 F13T 71(3) . . ?
O4T S8 F13T 97(4) . . ?
F5T S8 F37T 136(5) . . ?
O10T S8 F37T 54(3) . . ?
O11T S8 F37T 49(3) . . ?
O2T S8 F37T 83(3) . . ?
O4T S8 F37T 121(4) . . ?
F13T S8 F37T 115(4) . . ?
F5T S8 C5T 55(3) . . ?
O10T S8 C5T 101(3) . . ?
O11T S8 C5T 59(3) . . ?
O2T S8 C5T 30.9(18) . . ?
O4T S8 C5T 88(3) . . ?
F13T S8 C5T 47(3) . . ?
F37T S8 C5T 81(3) . . ?
F5T S8 C4T 43(4) . . ?
O10T S8 C4T 80(3) . . ?
O11T S8 C4T 60(3) . . ?
O2T S8 C4T 31(2) . . ?
O4T S8 C4T 33(2) . . ?
F13T S8 C4T 75(4) . . ?
F37T S8 C4T 109(3) . . ?
C5T S8 C4T 54(3) . . ?
F5T S8 C8T 92(4) . . ?
O10T S8 C8T 52(3) . . ?
O11T S8 C8T 80(3) . . ?
O2T S8 C8T 88(3) . . ?
O4T S8 C8T 35(2) . . ?
F13T S8 C8T 130(4) . . ?
F37T S8 C8T 105(4) . . ?
C5T S8 C8T 118(3) . . ?
C4T S8 C8T 66(3) . . ?
F5T S8 F3T 139(4) . . ?
O10T S8 F3T 36(2) . . ?
O11T S8 F3T 43(3) . . ?
O2T S8 F3T 82(3) . . ?
O4T S8 F3T 105(3) . . ?
F13T S8 F3T 131(4) . . ?
F37T S8 F3T 19(2) . . ?
C5T S8 F3T 91(3) . . ?
C4T S8 F3T 102(3) . . ?
C8T S8 F3T 86(3) . . ?
F5T S8 F7T 89(4) . . ?
O10T S8 F7T 80(3) . . ?
O11T S8 F7T 113(3) . . ?
O2T S8 F7T 113(3) . . ?
O4T S8 F7T 52(2) . . ?
F13T S8 F7T 118(4) . . ?
F37T S8 F7T 127(3) . . ?
C5T S8 F7T 137(3) . . ?
C4T S8 F7T 84(3) . . ?
C8T S8 F7T 33(2) . . ?
F3T S8 F7T 110(2) . . ?
S5 O1T O11T 88(3) . . ?
S5 O1T O8T 159(4) . . ?
O11T O1T O8T 72(3) . . ?
S5 O1T O5T 118(3) . . ?
O11T O1T O5T 150(3) . . ?
O8T O1T O5T 83(2) . . ?
S5 O1T O3T 50(2) . . ?
O11T O1T O3T 84(3) . . ?
O8T O1T O3T 131(2) . . ?
O5T O1T O3T 100(2) . . ?
S5 O1T O2T 53(3) . . ?
O11T O1T O2T 35(2) . . ?
O8T O1T O2T 107(3) . . ?
O5T O1T O2T 160(2) . . ?
O3T O1T O2T 60.2(18) . . ?
S5 O1T O10T 104(3) . . ?
O11T O1T O10T 27(2) . . ?
O8T O1T O10T 55(2) . . ?
O5T O1T O10T 138(2) . . ?
O3T O1T O10T 110.7(19) . . ?
O2T O1T O10T 56.5(19) . . ?
C5T O2T O11T 109(7) . . ?
C5T O2T C4T 127(8) . . ?
O11T O2T C4T 121(7) . . ?
C5T O2T F5T 77(5) . . ?
O11T O2T F5T 107(5) . . ?
C4T O2T F5T 73(5) . . ?
C5T O2T S5 120(5) . . ?
O11T O2T S5 81(4) . . ?
C4T O2T S5 86(5) . . ?
F5T O2T S5 159(5) . . ?
C5T O2T S8 86(5) . . ?
O11T O2T S8 62(4) . . ?
C4T O2T S8 102(5) . . ?
F5T O2T S8 46(2) . . ?
S5 O2T S8 142(4) . . ?
C5T O2T O4T 131(5) . . ?
O11T O2T O4T 85(4) . . ?
C4T O2T O4T 46(4) . . ?
F5T O2T O4T 55(3) . . ?
S5 O2T O4T 109(3) . . ?
S8 O2T O4T 60(3) . . ?
C5T O2T O1T 121(5) . . ?
O11T O2T O1T 53(3) . . ?
C4T O2T O1T 103(5) . . ?
F5T O2T O1T 155(4) . . ?
S5 O2T O1T 28.8(14) . . ?
S8 O2T O1T 114(3) . . ?
O4T O2T O1T 105(3) . . ?
C5T O2T O3T 70(4) . . ?
O11T O2T O3T 96(5) . . ?
C4T O2T O3T 117(5) . . ?
F5T O2T O3T 144(4) . . ?
S5 O2T O3T 49.8(17) . . ?
S8 O2T O3T 140(4) . . ?
O4T O2T O3T 157(4) . . ?
O1T O2T O3T 59.8(18) . . ?
C5T O2T F13T 44(4) . . ?
O11T O2T F13T 111(5) . . ?
C4T O2T F13T 99(5) . . ?
F5T O2T F13T 33(3) . . ?
S5 O2T F13T 161(4) . . ?
S8 O2T F13T 55(3) . . ?
O4T O2T F13T 87(3) . . ?
O1T O2T F13T 157(4) . . ?
O3T O2T F13T 113(4) . . ?
C5T O2T O10T 121(5) . . ?
O11T O2T O10T 25(3) . . ?
C4T O2T O10T 100(5) . . ?
F5T O2T O10T 88(3) . . ?
S5 O2T O10T 94(3) . . ?
S8 O2T O10T 48(2) . . ?
O4T O2T O10T 60(2) . . ?
O1T O2T O10T 68(2) . . ?
O3T O2T O10T 121(3) . . ?
F13T O2T O10T 103(3) . . ?
C5T O2T S7 153(6) . . ?
O11T O2T S7 96(4) . . ?
C4T O2T S7 27(4) . . ?
F5T O2T S7 88(4) . . ?
S5 O2T S7 72(3) . . ?
S8 O2T S7 99(3) . . ?
O4T O2T S7 40(2) . . ?
O1T O2T S7 81(2) . . ?
O3T O2T S7 117(3) . . ?
F13T O2T S7 119(4) . . ?
O10T O2T S7 79(3) . . ?
S5 O3T C5T 81(2) . . ?
S5 O3T F10T 155(3) . . ?
C5T O3T F10T 106(2) . . ?
S5 O3T O1T 28.6(13) . . ?
C5T O3T O1T 85(2) . . ?
F10T O3T O1T 168(2) . . ?
S5 O3T O2T 52.2(19) . . ?
C5T O3T O2T 29.1(16) . . ?
F10T O3T O2T 132(2) . . ?
O1T O3T O2T 60.0(19) . . ?
C4T O4T C8T 146(7) . . ?
C4T O4T F5T 70(5) . . ?
C8T O4T F5T 137(6) . . ?
C4T O4T S7 65(5) . . ?
C8T O4T S7 90(5) . . ?
F5T O4T S7 133(5) . . ?
C4T O4T S8 99(6) . . ?
C8T O4T S8 95(5) . . ?
F5T O4T S8 45(3) . . ?
S7 O4T S8 153(4) . . ?
C4T O4T O2T 43(4) . . ?
C8T O4T O2T 129(5) . . ?
F5T O4T O2T 53(3) . . ?
S7 O4T O2T 98(4) . . ?
S8 O4T O2T 59(3) . . ?
C4T O4T O10T 103(5) . . ?
C8T O4T O10T 64(4) . . ?
F5T O4T O10T 91(3) . . ?
S7 O4T O10T 110(4) . . ?
S8 O4T O10T 50(2) . . ?
O2T O4T O10T 67(3) . . ?
C4T O4T O11T 72(5) . . ?
C8T O4T O11T 95(5) . . ?
F5T O4T O11T 72(3) . . ?
S7 O4T O11T 105(4) . . ?
S8 O4T O11T 48(2) . . ?
O2T O4T O11T 34.4(19) . . ?
O10T O4T O11T 32.4(18) . . ?
C4T O4T F7T 166(6) . . ?
C8T O4T F7T 44(4) . . ?
F5T O4T F7T 107(4) . . ?
S7 O4T F7T 114(4) . . ?
S8 O4T F7T 88(3) . . ?
O2T O4T F7T 146(4) . . ?
O10T O4T F7T 90(3) . . ?
O11T O4T F7T 120(3) . . ?
C4T O4T F1T 37(5) . . ?
C8T O4T F1T 124(5) . . ?
F5T O4T F1T 99(4) . . ?
S7 O4T F1T 34(3) . . ?
S8 O4T F1T 136(4) . . ?
O2T O4T F1T 79(3) . . ?
O10T O4T F1T 127(3) . . ?
O11T O4T F1T 103(3) . . ?
F7T O4T F1T 134(3) . . ?
C4T O4T F4T 123(5) . . ?
C8T O4T F4T 30(4) . . ?
F5T O4T F4T 127(4) . . ?
S7 O4T F4T 89(4) . . ?
S8 O4T F4T 83(3) . . ?
O2T O4T F4T 100(3) . . ?
O10T O4T F4T 38.3(17) . . ?
O11T O4T F4T 67(2) . . ?
F7T O4T F4T 70(3) . . ?
F1T O4T F4T 120(3) . . ?
C4T O4T C6T 77(5) . . ?
C8T O4T C6T 79(4) . . ?
F5T O4T C6T 145(4) . . ?
S7 O4T C6T 12(3) . . ?
S8 O4T C6T 158(3) . . ?
O2T O4T C6T 109(3) . . ?
O10T O4T C6T 110(3) . . ?
O11T O4T C6T 111(3) . . ?
F7T O4T C6T 101(3) . . ?
F1T O4T C6T 45(2) . . ?
F4T O4T C6T 82(2) . . ?
O1T O5T S5 20.0(11) . . ?
C6T O6T S7 27(3) . . ?
C6T O6T C8T 96(4) . . ?
S7 O6T C8T 73(4) . . ?
C6T O6T F4T 125(4) . . ?
S7 O6T F4T 98(4) . . ?
C8T O6T F4T 40(3) . . ?
C6T O6T F9T 62(3) . . ?
S7 O6T F9T 89(4) . . ?
C8T O6T F9T 137(5) . . ?
F4T O6T F9T 170(4) . . ?
C6T O6T F2T 37(2) . . ?
S7 O6T F2T 63(3) . . ?
C8T O6T F2T 118(4) . . ?
F4T O6T F2T 157(4) . . ?
F9T O6T F2T 26.0(16) . . ?
F6T O7T C6T 62(3) . . ?
F6T O7T S7 47(3) . . ?
C6T O7T S7 22(2) . . ?
F6T O7T S5 53(2) . . ?
C6T O7T S5 94(3) . . ?
S7 O7T S5 72(3) . . ?
F3T O8T O1T 104(4) . . ?
F3T O8T O10T 55(3) . . ?
O1T O8T O10T 73(2) . . ?
F3T O8T F37T 20(3) . . ?
O1T O8T F37T 84(2) . . ?
O10T O8T F37T 47(2) . . ?
F3T O8T O11T 60(4) . . ?
O1T O8T O11T 48(2) . . ?
O10T O8T O11T 32.2(17) . . ?
F37T O8T O11T 42(2) . . ?
C7T O9T S6 78(5) . . ?
C7T O9T O13T 66(4) . . ?
S6 O9T O13T 15(3) . . ?
C7T O9T O12T 80(5) . . ?
S6 O9T O12T 25(3) . . ?
O13T O9T O12T 21(3) . . ?
O11T O10T F4T 141(5) . . ?
O11T O10T S8 69(4) . . ?
F4T O10T S8 129(4) . . ?
O11T O10T F37T 62(4) . . ?
F4T O10T F37T 149(4) . . ?
S8 O10T F37T 73(3) . . ?
O11T O10T F3T 80(4) . . ?
F4T O10T F3T 115(4) . . ?
S8 O10T F3T 109(4) . . ?
F37T O10T F3T 37(2) . . ?
O11T O10T C8T 119(5) . . ?
F4T O10T C8T 46(3) . . ?
S8 O10T C8T 85(4) . . ?
F37T O10T C8T 157(4) . . ?
F3T O10T C8T 160(5) . . ?
O11T O10T O4T 79(4) . . ?
F4T O10T O4T 84(3) . . ?
S8 O10T O4T 59(3) . . ?
F37T O10T O4T 126(4) . . ?
F3T O10T O4T 158(4) . . ?
C8T O10T O4T 41(3) . . ?
O11T O10T O8T 79(4) . . ?
F4T O10T O8T 93(3) . . ?
S8 O10T O8T 138(4) . . ?
F37T O10T O8T 69(3) . . ?
F3T O10T O8T 37(2) . . ?
C8T O10T O8T 134(4) . . ?
O4T O10T O8T 140(3) . . ?
O11T O10T O2T 26(3) . . ?
F4T O10T O2T 129(3) . . ?
S8 O10T O2T 55(3) . . ?
F37T O10T O2T 81(3) . . ?
F3T O10T O2T 105(4) . . ?
C8T O10T O2T 94(4) . . ?
O4T O10T O2T 53(2) . . ?
O8T O10T O2T 103(3) . . ?
O11T O10T O1T 40(3) . . ?
F4T O10T O1T 106(3) . . ?
S8 O10T O1T 108(3) . . ?
F37T O10T O1T 82(3) . . ?
F3T O10T O1T 75(2) . . ?
C8T O10T O1T 114(3) . . ?
O4T O10T O1T 91(2) . . ?
O8T O10T O1T 51.6(19) . . ?
O2T O10T O1T 55.1(19) . . ?
O11T O10T S5 32(3) . . ?
F4T O10T S5 109(3) . . ?
S8 O10T S5 92(3) . . ?
F37T O10T S5 89(3) . . ?
F3T O10T S5 92(3) . . ?
C8T O10T S5 100(3) . . ?
O4T O10T S5 71(2) . . ?
O8T O10T S5 72(2) . . ?
O2T O10T S5 37.1(15) . . ?
O1T O10T S5 20.6(9) . . ?
O10T O11T O2T 128(6) . . ?
O10T O11T F37T 76(5) . . ?
O2T O11T F37T 132(6) . . ?
O10T O11T S8 69(4) . . ?
O2T O11T S8 77(4) . . ?
F37T O11T S8 77(4) . . ?
O10T O11T O1T 113(5) . . ?
O2T O11T O1T 92(5) . . ?
F37T O11T O1T 117(4) . . ?
S8 O11T O1T 166(5) . . ?
O10T O11T C5T 139(5) . . ?
O2T O11T C5T 32(3) . . ?
F37T O11T C5T 101(4) . . ?
S8 O11T C5T 71(3) . . ?
O1T O11T C5T 105(4) . . ?
O10T O11T F3T 62(4) . . ?
O2T O11T F3T 165(6) . . ?
F37T O11T F3T 35(3) . . ?
S8 O11T F3T 101(4) . . ?
O1T O11T F3T 92(3) . . ?
C5T O11T F3T 133(4) . . ?
O10T O11T S5 129(5) . . ?
O2T O11T S5 61(4) . . ?
F37T O11T S5 141(4) . . ?
S8 O11T S5 136(4) . . ?
O1T O11T S5 32.0(16) . . ?
C5T O11T S5 79(3) . . ?
F3T O11T S5 123(4) . . ?
O10T O11T O4T 68(4) . . ?
O2T O11T O4T 60(4) . . ?
F37T O11T O4T 128(4) . . ?
S8 O11T O4T 56(3) . . ?
O1T O11T O4T 111(3) . . ?
C5T O11T O4T 84(3) . . ?
F3T O11T O4T 130(4) . . ?
S5 O11T O4T 91(3) . . ?
O10T O11T C4T 103(5) . . ?
O2T O11T C4T 30(4) . . ?
F37T O11T C4T 153(5) . . ?
S8 O11T C4T 78(4) . . ?
O1T O11T C4T 89(3) . . ?
C5T O11T C4T 62(4) . . ?
F3T O11T C4T 164(5) . . ?
S5 O11T C4T 60(3) . . ?
O4T O11T C4T 36(2) . . ?
O10T O11T O8T 69(4) . . ?
O2T O11T O8T 152(5) . . ?
F37T O11T O8T 68(4) . . ?
S8 O11T O8T 130(4) . . ?
O1T O11T O8T 60(2) . . ?
C5T O11T O8T 149(4) . . ?
F3T O11T O8T 35(2) . . ?
S5 O11T O8T 92(3) . . ?
O4T O11T O8T 126(3) . . ?
C4T O11T O8T 137(4) . . ?
O10T O11T F5T 94(4) . . ?
O2T O11T F5T 42(3) . . ?
F37T O11T F5T 108(4) . . ?
S8 O11T F5T 36(2) . . ?
O1T O11T F5T 132(4) . . ?
C5T O11T F5T 47(3) . . ?
F3T O11T F5T 136(4) . . ?
S5 O11T F5T 100(3) . . ?
O4T O11T F5T 43(2) . . ?
C4T O11T F5T 46(3) . . ?
O8T O11T F5T 163(4) . . ?
O13T O12T S6 39(8) . . ?
O13T O12T O9T 65(10) . . ?
S6 O12T O9T 37(4) . . ?
O13T O12T F13T 149(10) . . ?
S6 O12T F13T 169(9) . . ?
O9T O12T F13T 133(5) . . ?
O13T O12T C7T 45(8) . . ?
S6 O12T C7T 46(4) . . ?
O9T O12T C7T 34(2) . . ?
F13T O12T C7T 131(5) . . ?
O13T O12T C5T 144(10) . . ?
S6 O12T C5T 133(8) . . ?
O9T O12T C5T 96(4) . . ?
F13T O12T C5T 37(2) . . ?
C7T O12T C5T 101(3) . . ?
O12T O13T C7T 118(10) . . ?
O12T O13T O9T 95(10) . . ?
C7T O13T O9T 40(3) . . ?
O2T C4T O4T 91(7) . . ?
O2T C4T F1T 154(8) . . ?
O4T C4T F1T 110(7) . . ?
O2T C4T F5T 61(5) . . ?
O4T C4T F5T 62(4) . . ?
F1T C4T F5T 142(7) . . ?
O2T C4T S7 134(7) . . ?
O4T C4T S7 71(5) . . ?
F1T C4T S7 48(4) . . ?
F5T C4T S7 131(6) . . ?
O2T C4T F6T 116(6) . . ?
O4T C4T F6T 123(6) . . ?
F1T C4T F6T 40(3) . . ?
F5T C4T F6T 175(6) . . ?
S7 C4T F6T 54(4) . . ?
O2T C4T S5 56(4) . . ?
O4T C4T S5 116(6) . . ?
F1T C4T S5 100(5) . . ?
F5T C4T S5 117(6) . . ?
S7 C4T S5 94(4) . . ?
F6T C4T S5 60(3) . . ?
O2T C4T C5T 24(4) . . ?
O4T C4T C5T 101(6) . . ?
F1T C4T C5T 149(6) . . ?
F5T C4T C5T 51(3) . . ?
S7 C4T C5T 158(6) . . ?
F6T C4T C5T 125(5) . . ?
S5 C4T C5T 71(4) . . ?
O2T C4T O11T 29(4) . . ?
O4T C4T O11T 71(5) . . ?
F1T C4T O11T 146(6) . . ?
F5T C4T O11T 70(4) . . ?
S7 C4T O11T 107(5) . . ?
F6T C4T O11T 109(4) . . ?
S5 C4T O11T 55(3) . . ?
C5T C4T O11T 52(4) . . ?
O2T C4T S8 47(4) . . ?
O4T C4T S8 48(4) . . ?
F1T C4T S8 157(6) . . ?
F5T C4T S8 32(3) . . ?
S7 C4T S8 115(5) . . ?
F6T C4T S8 149(5) . . ?
S5 C4T S8 96(4) . . ?
C5T C4T S8 53(3) . . ?
O11T C4T S8 42(2) . . ?
O2T C4T C6T 136(6) . . ?
O4T C4T C6T 72(5) . . ?
F1T C4T C6T 46(4) . . ?
F5T C4T C6T 132(5) . . ?
S7 C4T C6T 2(3) . . ?
F6T C4T C6T 52(3) . . ?
S5 C4T C6T 94(3) . . ?
C5T C4T C6T 159(5) . . ?
O11T C4T C6T 108(4) . . ?
S8 C4T C6T 117(3) . . ?
O2T C4T C8T 92(6) . . ?
O4T C4T C8T 17(3) . . ?
F1T C4T C8T 104(5) . . ?
F5T C4T C8T 77(4) . . ?
S7 C4T C8T 59(4) . . ?
F6T C4T C8T 107(4) . . ?
S5 C4T C8T 103(4) . . ?
C5T C4T C8T 108(4) . . ?
O11T C4T C8T 67(3) . . ?
S8 C4T C8T 57(3) . . ?
C6T C4T C8T 61(3) . . ?
O2T C5T F13T 108(6) . . ?
O2T C5T F5T 66(4) . . ?
F13T C5T F5T 42(3) . . ?
O2T C5T O11T 38(4) . . ?
F13T C5T O11T 110(4) . . ?
F5T C5T O11T 79(4) . . ?
O2T C5T S8 64(4) . . ?
F13T C5T S8 60(3) . . ?
F5T C5T S8 41(2) . . ?
O11T C5T S8 50(2) . . ?
O2T C5T O3T 81(5) . . ?
F13T C5T O3T 167(5) . . ?
F5T C5T O3T 144(4) . . ?
O11T C5T O3T 83(3) . . ?
S8 C5T O3T 133(3) . . ?
O2T C5T C4T 29(4) . . ?
F13T C5T C4T 92(4) . . ?
F5T C5T C4T 53(3) . . ?
O11T C5T C4T 67(4) . . ?
S8 C5T C4T 73(3) . . ?
O3T C5T C4T 91(3) . . ?
O2T C5T S5 38(4) . . ?
F13T C5T S5 145(5) . . ?
F5T C5T S5 103(4) . . ?
O11T C5T S5 52(2) . . ?
S8 C5T S5 97(3) . . ?
O3T C5T S5 42.8(15) . . ?
C4T C5T S5 54(3) . . ?
O2T C5T O12T 162(5) . . ?
F13T C5T O12T 59(4) . . ?
F5T C5T O12T 101(4) . . ?
O11T C5T O12T 130(4) . . ?
S8 C5T O12T 98(3) . . ?
O3T C5T O12T 114(3) . . ?
C4T C5T O12T 150(4) . . ?
S5 C5T O12T 156(3) . . ?
S7 C6T F2T 153(7) . . ?
S7 C6T O6T 96(7) . . ?
F2T C6T O6T 102(4) . . ?
S7 C6T F8T 100(6) . . ?
F2T C6T F8T 53(3) . . ?
O6T C6T F8T 134(4) . . ?
S7 C6T F1T 39(6) . . ?
F2T C6T F1T 121(4) . . ?
O6T C6T F1T 135(4) . . ?
F8T C6T F1T 74(3) . . ?
S7 C6T F9T 167(7) . . ?
F2T C6T F9T 29(3) . . ?
O6T C6T F9T 75(3) . . ?
F8T C6T F9T 80(3) . . ?
F1T C6T F9T 149(3) . . ?
S7 C6T F6T 49(6) . . ?
F2T C6T F6T 130(3) . . ?
O6T C6T F6T 121(3) . . ?
F8T C6T F6T 102(3) . . ?
F1T C6T F6T 35.7(19) . . ?
F9T C6T F6T 143(3) . . ?
S7 C6T O7T 83(6) . . ?
F2T C6T O7T 117(4) . . ?
O6T C6T O7T 87(3) . . ?
F8T C6T O7T 138(3) . . ?
F1T C6T O7T 84(3) . . ?
F9T C6T O7T 106(3) . . ?
F6T C6T O7T 49(2) . . ?
S7 C6T O4T 27(6) . . ?
F2T C6T O4T 143(3) . . ?
O6T C6T O4T 77(3) . . ?
F8T C6T O4T 100(3) . . ?
F1T C6T O4T 62(3) . . ?
F9T C6T O4T 140(2) . . ?
F6T C6T O4T 76(2) . . ?
O7T C6T O4T 100(3) . . ?
S7 C6T C4T 4(7) . . ?
F2T C6T C4T 151(4) . . ?
O6T C6T C4T 100(4) . . ?
F8T C6T C4T 98(3) . . ?
F1T C6T C4T 35(2) . . ?
F9T C6T C4T 171(3) . . ?
F6T C6T C4T 46(2) . . ?
O7T C6T C4T 82(3) . . ?
O4T C6T C4T 30.6(19) . . ?
S7 C6T C8T 56(6) . . ?
F2T C6T C8T 127(3) . . ?
O6T C6T C8T 47(3) . . ?
F8T C6T C8T 112(3) . . ?
F1T C6T C8T 93(3) . . ?
F9T C6T C8T 112(3) . . ?
F6T C6T C8T 102(3) . . ?
O7T C6T C8T 104(3) . . ?
O4T C6T C8T 31.2(18) . . ?
C4T C6T C8T 60(3) . . ?
O9T C7T F12T 122(6) . . ?
O9T C7T S6 55(4) . . ?
F12T C7T S6 144(4) . . ?
O9T C7T O13T 74(5) . . ?
F12T C7T O13T 130(5) . . ?
S6 C7T O13T 20(2) . . ?
O9T C7T O12T 66(5) . . ?
F12T C7T O12T 120(4) . . ?
S6 C7T O12T 25(3) . . ?
O13T C7T O12T 17(3) . . ?
O9T C7T F11T 114(5) . . ?
F12T C7T F11T 79(3) . . ?
S6 C7T F11T 137(3) . . ?
O13T C7T F11T 142(3) . . ?
O12T C7T F11T 158(3) . . ?
F4T C8T O4T 120(7) . . ?
F4T C8T F7T 130(7) . . ?
O4T C8T F7T 98(6) . . ?
F4T C8T O10T 52(3) . . ?
O4T C8T O10T 75(5) . . ?
F7T C8T O10T 122(6) . . ?
F4T C8T O6T 74(5) . . ?
O4T C8T O6T 104(6) . . ?
F7T C8T O6T 129(6) . . ?
O10T C8T O6T 108(5) . . ?
F4T C8T S7 106(5) . . ?
O4T C8T S7 53(4) . . ?
F7T C8T S7 123(6) . . ?
O10T C8T S7 98(4) . . ?
O6T C8T S7 52(3) . . ?
F4T C8T S8 93(5) . . ?
O4T C8T S8 49(4) . . ?
F7T C8T S8 88(5) . . ?
O10T C8T S8 43(2) . . ?
O6T C8T S8 140(5) . . ?
S7 C8T S8 98(4) . . ?
F4T C8T C4T 109(5) . . ?
O4T C8T C4T 17(3) . . ?
F7T C8T C4T 114(6) . . ?
O10T C8T C4T 71(4) . . ?
O6T C8T C4T 90(4) . . ?
S7 C8T C4T 41(3) . . ?
S8 C8T C4T 58(3) . . ?
F4T C8T C6T 103(5) . . ?
O4T C8T C6T 70(4) . . ?
F7T C8T C6T 121(5) . . ?
O10T C8T C6T 110(4) . . ?
O6T C8T C6T 37(3) . . ?
S7 C8T C6T 18(2) . . ?
S8 C8T C6T 116(4) . . ?
C4T C8T C6T 59(3) . . ?
F6T F1T S7 81(5) . . ?
F6T F1T C4T 88(5) . . ?
S7 F1T C4T 76(5) . . ?
F6T F1T C6T 81(4) . . ?
S7 F1T C6T 24(4) . . ?
C4T F1T C6T 100(5) . . ?
F6T F1T F8T 121(5) . . ?
S7 F1T F8T 69(5) . . ?
C4T F1T F8T 129(6) . . ?
C6T F1T F8T 52(3) . . ?
F6T F1T O4T 103(5) . . ?
S7 F1T O4T 51(4) . . ?
C4T F1T O4T 33(4) . . ?
C6T F1T O4T 73(3) . . ?
F8T F1T O4T 96(3) . . ?
F6T F1T S5 41(3) . . ?
S7 F1T S5 77(5) . . ?
C4T F1T S5 47(4) . . ?
C6T F1T S5 93(3) . . ?
F8T F1T S5 145(4) . . ?
O4T F1T S5 70(2) . . ?
F9T F2T C6T 109(6) . . ?
F9T F2T F8T 158(7) . . ?
C6T F2T F8T 75(4) . . ?
F9T F2T S7 118(6) . . ?
C6T F2T S7 10(3) . . ?
F8T F2T S7 65(4) . . ?
F9T F2T O6T 71(5) . . ?
C6T F2T O6T 41(3) . . ?
F8T F2T O6T 105(4) . . ?
S7 F2T O6T 48(2) . . ?
F37T F3T O8T 137(7) . . ?
F37T F3T O10T 72(5) . . ?
O8T F3T O10T 88(4) . . ?
F37T F3T O11T 55(4) . . ?
O8T F3T O11T 86(4) . . ?
O10T F3T O11T 38(2) . . ?
F37T F3T S8 37(4) . . ?
O8T F3T S8 118(4) . . ?
O10T F3T S8 35(2) . . ?
O11T F3T S8 37(2) . . ?
C8T F4T O10T 82(4) . . ?
C8T F4T O6T 66(4) . . ?
O10T F4T O6T 121(3) . . ?
C8T F4T O4T 30(4) . . ?
O10T F4T O4T 57(2) . . ?
O6T F4T O4T 73(3) . . ?
C8T F4T S8 58(4) . . ?
O10T F4T S8 27(2) . . ?
O6T F4T S8 113(3) . . ?
O4T F4T S8 39.9(18) . . ?
F13T F5T S8 95(6) . . ?
F13T F5T O2T 101(6) . . ?
S8 F5T O2T 78(4) . . ?
F13T F5T O4T 171(7) . . ?
S8 F5T O4T 77(4) . . ?
O2T F5T O4T 73(4) . . ?
F13T F5T C5T 63(5) . . ?
S8 F5T C5T 84(4) . . ?
O2T F5T C5T 38(2) . . ?
O4T F5T C5T 110(4) . . ?
F13T F5T C4T 132(7) . . ?
S8 F5T C4T 106(5) . . ?
O2T F5T C4T 45(3) . . ?
O4T F5T C4T 48(3) . . ?
C5T F5T C4T 76(4) . . ?
F13T F5T O11T 106(6) . . ?
S8 F5T O11T 47(3) . . ?
O2T F5T O11T 31(2) . . ?
O4T F5T O11T 65(3) . . ?
C5T F5T O11T 54(3) . . ?
C4T F5T O11T 65(4) . . ?
F1T F6T S7 52(4) . . ?
F1T F6T O7T 132(5) . . ?
S7 F6T O7T 83(4) . . ?
F1T F6T C4T 52(4) . . ?
S7 F6T C4T 58(4) . . ?
O7T F6T C4T 119(4) . . ?
F1T F6T S5 116(4) . . ?
S7 F6T S5 99(3) . . ?
O7T F6T S5 81(3) . . ?
C4T F6T S5 64(3) . . ?
F1T F6T C6T 63(4) . . ?
S7 F6T C6T 23(3) . . ?
O7T F6T C6T 69(3) . . ?
C4T F6T C6T 81(3) . . ?
S5 F6T C6T 114(2) . . ?
C8T F7T O4T 38(4) . . ?
C8T F7T S8 58(4) . . ?
O4T F7T S8 40(2) . . ?
F2T F8T C6T 52(3) . . ?
F2T F8T S7 75(4) . . ?
C6T F8T S7 23(3) . . ?
F2T F8T F1T 102(5) . . ?
C6T F8T F1T 55(3) . . ?
S7 F8T F1T 35(3) . . ?
F2T F9T C6T 42(4) . . ?
F2T F9T O6T 83(5) . . ?
C6T F9T O6T 43(2) . . ?
F2T F9T S7 43(4) . . ?
C6T F9T S7 4(2) . . ?
O6T F9T S7 40(2) . . ?
F12T F10T O3T 131(3) . . ?
C7T F12T F10T 115(4) . . ?
F5T F13T C5T 74(5) . . ?
F5T F13T S8 46(4) . . ?
C5T F13T S8 73(4) . . ?
F5T F13T O2T 47(4) . . ?
C5T F13T O2T 28(3) . . ?
S8 F13T O2T 54(3) . . ?
F5T F13T O12T 156(7) . . ?
C5T F13T O12T 83(5) . . ?
S8 F13T O12T 118(5) . . ?
O2T F13T O12T 110(4) . . ?
F3T F37T O11T 91(6) . . ?
F3T F37T O10T 72(5) . . ?
O11T F37T O10T 43(3) . . ?
F3T F37T S8 124(6) . . ?
O11T F37T S8 54(3) . . ?
O10T F37T S8 53(3) . . ?
F3T F37T O8T 23(4) . . ?
O11T F37T O8T 70(3) . . ?
O10T F37T O8T 64(3) . . ?
S8 F37T O8T 115(3) . . ?
Cl11 C1S Cl12 118.4(10) . . ?
Cl21 C2S Cl22 114.5(7) . . ?
Cl31 C3S Cl32 111.4(7) . . ?
Cl42 C4S Cl41 112.1 . . ?
Cl44 C4U Cl43 112.1 . . ?
Cl46 C4W Cl45 112.1 . . ?
Cl52 C5S Cl51 112.1 . . ?
Cl54 C5U Cl53 112.1 . . ?
Cl56 C5W Cl55 112.1 . . ?

loop_
_geom_bond_atom_site_label_1
_geom_bond_atom_site_label_2
_geom_bond_distance
_geom_bond_site_symmetry_2
_geom_bond_publ_flag
Pt1 N4 2.081(5) 2_556 ?
Pt1 N1 2.102(5) . ?
Pt1 P2 2.2475(16) . ?
Pt1 P1 2.2566(17) . ?
P1 C41 1.810(8) . ?
P1 C35 1.815(4) . ?
P1 C29 1.826(4) . ?
P2 C44 1.807(4) . ?
P2 C50 1.810(4) . ?
P2 C43 1.837(8) . ?
N1 C1 1.341(9) . ?
N1 C5 1.349(10) . ?
N2 C7 1.326(9) . ?
N2 C8 1.404(10) . ?
N3 C14 1.295(9) . ?
N3 C13 1.425(10) . ?
N4 C18 1.349(9) . ?
N4 C19 1.358(10) . ?
N4 Pt1 2.081(5) 2_556 ?
N5 C21 1.314(9) . ?
N5 C22 1.404(10) . ?
N6 C28 1.386(10) . ?
N6 C27 1.407(10) . ?
C1 C2 1.364(10) . ?
C2 C3 1.411(11) . ?
C3 C4 1.402(11) . ?
C3 C6 1.449(11) . ?
C4 C5 1.359(11) . ?
C6 C28 1.381(11) . ?
C6 C7 1.389(10) . ?
C8 C9 1.390(11) . ?
C8 C13 1.400(11) . ?
C9 C10 1.353(12) . ?
C10 C11 1.400(13) . ?
C11 C12 1.361(12) . ?
C12 C13 1.406(11) . ?
C14 C15 1.424(10) . ?
C15 C21 1.409(11) . ?
C15 C16 1.456(10) . ?
C16 C17 1.397(10) . ?
C16 C20 1.421(10) . ?
C17 C18 1.348(10) . ?
C19 C20 1.382(11) . ?
C22 C23 1.394(11) . ?
C22 C27 1.411(11) . ?
C23 C24 1.379(11) . ?
C24 C25 1.360(12) . ?
C25 C26 1.376(12) . ?
C26 C27 1.362(11) . ?
C29 C30 1.3851 . ?
C29 C34 1.3902 . ?
C30 C31 1.3930 . ?
C31 C32 1.3521 . ?
C32 C33 1.4157 . ?
C33 C34 1.3901 . ?
C35 C36 1.3713 . ?
C35 C40 1.3945 . ?
C36 C37 1.4046 . ?
C37 C38 1.2969 . ?
C38 C39 1.3849 . ?
C39 C40 1.3815 . ?
C41 C42 1.527(11) . ?
C42 C43 1.545(11) . ?
C44 C49 1.3802 . ?
C44 C45 1.4009 . ?
C45 C46 1.3863 . ?
C46 C47 1.3780 . ?
C47 C48 1.3638 . ?
C48 C49 1.3915 . ?
C50 C55 1.3864 . ?
C50 C51 1.3873 . ?
C51 C52 1.3811 . ?
C52 C53 1.3854 . ?
C53 C54 1.3441 . ?
C54 C55 1.3847 . ?
Pt1 N4 2.081(5) 2_556 ?
Pt1 N1 2.102(5) . ?
Pt1 P2 2.2475(16) . ?
Pt1 P1 2.2566(17) . ?
Pt2 N7 2.093(5) . ?
Pt2 N10 2.089(6) 2_566 ?
Pt2 P4 2.2482(17) . ?
Pt2 P3 2.2569(18) . ?
P3 C96 1.794(9) . ?
P3 C90 1.811(5) . ?
P3 C84 1.826(4) . ?
P4 C99 1.811(5) . ?
P4 C98 1.818(8) . ?
P4 C105 1.818(9) . ?
N7 C56 1.338(11) . ?
N7 C60 1.358(11) . ?
N8 C62 1.339(11) . ?
N8 C63 1.414(11) . ?
N9 C69 1.308(10) . ?
N9 C68 1.415(10) . ?
N10 C73 1.348(10) . ?
N10 C74 1.357(11) . ?
N10 Pt2 2.089(6) 2_566 ?
N11 C76 1.341(10) . ?
N11 C77 1.401(10) . ?
N12 C83 1.319(10) . ?
N12 C82 1.405(10) . ?
C56 C57 1.349(13) . ?
C57 C58 1.398(12) . ?
C58 C59 1.393(12) . ?
C58 C61 1.452(12) . ?
C59 C60 1.369(12) . ?
C61 C62 1.379(12) . ?
C61 C83 1.424(12) . ?
C63 C68 1.381(12) . ?
C63 C64 1.391(12) . ?
C64 C65 1.371(13) . ?
C65 C66 1.383(15) . ?
C66 C67 1.379(13) . ?
C67 C68 1.378(12) . ?
C69 C70 1.409(11) . ?
C70 C76 1.424(12) . ?
C70 C71 1.455(11) . ?
C71 C72 1.394(12) . ?
C71 C75 1.426(12) . ?
C72 C73 1.386(12) . ?
C74 C75 1.364(12) . ?
C77 C82 1.387(12) . ?
C77 C78 1.403(12) . ?
C78 C79 1.405(14) . ?
C79 C80 1.373(14) . ?
C80 C81 1.396(13) . ?
C81 C82 1.405(12) . ?
C84 C85 1.3752 . ?
C84 C89 1.3859 . ?
C85 C86 1.4029 . ?
C86 C87 1.3765 . ?
C87 C88 1.3581 . ?
C88 C89 1.3840 . ?
C90 C95 1.3765 . ?
C90 C91 1.4056 . ?
C91 C92 1.3587 . ?
C92 C93 1.3318 . ?
C93 C94 1.4021 . ?
C94 C95 1.4110 . ?
C96 C97 1.522(12) . ?
C97 C98 1.531(12) . ?
C99 C100 1.3942 . ?
C99 C104 1.4127 . ?
C100 C101 1.3643 . ?
C101 C102 1.4335 . ?
C102 C103 1.3569 . ?
C103 C104 1.3799 . ?
C105 C110 1.383(12) . ?
C105 C106 1.397(13) . ?
C106 C107 1.387(13) . ?
C107 C108 1.399(14) . ?
C108 C109 1.361(14) . ?
C109 C110 1.394(13) . ?
S1 O3 1.375(8) . ?
S1 O1 1.391(6) . ?
S1 O2 1.502(8) . ?
S1 C1T 1.769(12) . ?
C1T F1 1.300(12) . ?
C1T F2 1.323(13) . ?
C1T F3 1.356(15) . ?
S2 O4 1.420(7) . ?
S2 O5 1.429(8) . ?
S2 O6 1.441(8) . ?
S2 C2T 1.787(11) . ?
C2T F6 1.341(11) . ?
C2T F5 1.342(12) . ?
C2T F4 1.347(13) . ?
S3X O8X 1.4233 . ?
S3X O9X 1.4310 . ?
S3X O7X 1.4315 . ?
S3X C3TX 1.8110 . ?
C3TX F8X 1.3202 . ?
C3TX F9X 1.3226 . ?
C3TX F7X 1.3308 . ?
S3Y O8Y 1.4233 . ?
S3Y O9Y 1.4310 . ?
S3Y O7Y 1.4316 . ?
S3Y C3TY 1.8110 . ?
C3TY F8Y 1.3201 . ?
C3TY F9Y 1.3227 . ?
C3TY F7Y 1.3308 . ?
S3Z O8Z 1.4233 . ?
S3Z O9Z 1.4310 . ?
S3Z O7Z 1.4315 . ?
S3Z C3TZ 1.8110 . ?
C3TZ F8Z 1.3202 . ?
C3TZ F9Z 1.3227 . ?
C3TZ F7Z 1.3308 . ?
S5 O1T 0.77(2) . ?
S5 O3T 1.23(3) . ?
S5 O2T 1.28(4) . ?
S5 O11T 1.45(5) . ?
S5 F6T 1.47(3) . ?
S5 C4T 1.53(6) . ?
S5 C5T 1.79(5) . ?
S5 O7T 1.83(6) . ?
S5 O5T 2.00(4) . ?
S5 F1T 2.04(5) . ?
S5 S7 2.07(6) . ?
S5 O10T 2.11(4) . ?
S6 O12T 0.75(7) . ?
S6 O9T 1.08(5) . ?
S6 C7T 1.28(4) . ?
S7 C6T 0.64(6) . ?
S7 F1T 0.99(6) . ?
S7 F6T 1.23(6) . ?
S7 C4T 1.29(7) . ?
S7 O4T 1.35(6) . ?
S7 O6T 1.41(6) . ?
S7 F8T 1.59(6) . ?
S7 O7T 1.69(7) . ?
S7 F2T 1.69(6) . ?
S7 C8T 1.70(8) . ?
S7 O2T 2.07(7) . ?
S8 F5T 0.99(4) . ?
S8 O10T 1.23(5) . ?
S8 O11T 1.23(5) . ?
S8 O2T 1.36(5) . ?
S8 O4T 1.37(5) . ?
S8 F13T 1.37(6) . ?
S8 F37T 1.47(5) . ?
S8 C5T 1.51(5) . ?
S8 C4T 1.82(8) . ?
S8 C8T 1.79(7) . ?
S8 F3T 2.03(5) . ?
S8 F7T 2.11(6) . ?
O1T O11T 1.25(4) . ?
O1T O8T 1.46(4) . ?
O1T O5T 1.52(4) . ?
O1T O3T 1.57(3) . ?
O1T O2T 1.58(4) . ?
O1T O10T 1.79(4) . ?
O2T C5T 0.78(4) . ?
O2T O11T 0.91(4) . ?
O2T C4T 0.95(6) . ?
O2T F5T 1.17(5) . ?
O2T O4T 1.40(5) . ?
O2T O3T 1.58(4) . ?
O2T F13T 1.58(6) . ?
O2T O10T 1.61(5) . ?
O3T C5T 1.50(5) . ?
O3T F10T 1.56(3) . ?
O4T C4T 1.01(6) . ?
O4T C8T 1.04(6) . ?
O4T F5T 1.19(5) . ?
O4T O10T 1.52(5) . ?
O4T O11T 1.60(6) . ?
O4T F7T 1.66(6) . ?
O4T F1T 1.73(6) . ?
O4T F4T 1.79(5) . ?
O4T C6T 1.89(5) . ?
O6T C6T 1.18(6) . ?
O6T C8T 1.45(7) . ?
O6T F4T 1.53(5) . ?
O6T F9T 1.69(6) . ?
O6T F2T 1.77(6) . ?
O7T F6T 1.32(6) . ?
O7T C6T 1.64(6) . ?
O8T F3T 0.92(4) . ?
O8T O10T 1.53(5) . ?
O8T F37T 1.59(6) . ?
O8T O11T 1.61(6) . ?
O9T C7T 0.96(5) . ?
O9T O13T 1.42(8) . ?
O9T O12T 1.57(9) . ?
O10T O11T 0.88(4) . ?
O10T F4T 1.12(4) . ?
O10T F37T 1.25(5) . ?
O10T F3T 1.25(4) . ?
O10T C8T 1.41(7) . ?
O11T F37T 1.14(5) . ?
O11T C5T 1.38(7) . ?
O11T F3T 1.39(6) . ?
O11T C4T 1.62(8) . ?
O11T F5T 1.68(6) . ?
O12T O13T 0.56(8) . ?
O12T F13T 1.63(7) . ?
O12T C7T 1.69(7) . ?
O12T C5T 1.88(8) . ?
O13T C7T 1.35(6) . ?
C4T F1T 1.12(7) . ?
C4T F5T 1.28(7) . ?
C4T F6T 1.41(7) . ?
C4T C5T 1.55(8) . ?
C4T C6T 1.93(7) . ?
C4T C8T 1.96(8) . ?
C5T F13T 1.15(5) . ?
C5T F5T 1.24(5) . ?
C6T F2T 1.09(4) . ?
C6T F8T 1.34(6) . ?
C6T F1T 1.40(6) . ?
C6T F9T 1.54(5) . ?
C6T F6T 1.55(4) . ?
C6T C8T 1.97(7) . ?
C7T F12T 1.13(5) . ?
C7T F11T 1.72(4) . ?
C8T F4T 1.03(6) . ?
C8T F7T 1.16(7) . ?
F1T F6T 0.91(5) . ?
F1T F8T 1.64(7) . ?
F2T F9T 0.78(4) . ?
F2T F8T 1.12(5) . ?
F3T F37T 0.79(4) . ?
F5T F13T 0.87(5) . ?
F10T F12T 1.26(5) . ?
C1S Cl11 1.572(19) . ?
C1S Cl12 1.827(15) . ?
C2S Cl21 1.723(13) . ?
C2S Cl22 1.743(15) . ?
C3S Cl31 1.710(12) . ?
C3S Cl32 1.740(12) . ?
Cl41 C4S 1.7591 . ?
Cl42 C4S 1.7324 . ?
Cl43 C4U 1.7591 . ?
Cl44 C4U 1.7324 . ?
Cl45 C4W 1.7591 . ?
Cl46 C4W 1.7325 . ?
Cl51 C5S 1.7591 . ?
Cl52 C5S 1.7324 . ?
Cl53 C5U 1.7591 . ?
Cl54 C5U 1.7324 . ?
Cl55 C5W 1.7591 . ?
Cl56 C5W 1.7324 . ?
O2W O2W 1.70(3) 2_766 ?

loop_
_geom_torsion_atom_site_label_1
_geom_torsion_atom_site_label_2
_geom_torsion_atom_site_label_3
_geom_torsion_atom_site_label_4
_geom_torsion
_geom_torsion_site_symmetry_1
_geom_torsion_site_symmetry_2
_geom_torsion_site_symmetry_3
_geom_torsion_site_symmetry_4
_geom_torsion_publ_flag
N4 Pt1 P1 C41 -135(2) 2_556 . . . ?
N1 Pt1 P1 C41 -146.0(3) . . . . ?
P2 Pt1 P1 C41 36.5(3) . . . . ?
N4 Pt1 P1 C35 101(2) 2_556 . . . ?
N1 Pt1 P1 C35 90.3(3) . . . . ?
P2 Pt1 P1 C35 -87.3(2) . . . . ?
N4 Pt1 P1 C29 -17(3) 2_556 . . . ?
N1 Pt1 P1 C29 -28.3(3) . . . . ?
P2 Pt1 P1 C29 154.2(2) . . . . ?
N4 Pt1 P2 C44 -97.7(3) 2_556 . . . ?
N1 Pt1 P2 C44 -76.3(15) . . . . ?
P1 Pt1 P2 C44 82.9(2) . . . . ?
N4 Pt1 P2 C50 20.9(3) 2_556 . . . ?
N1 Pt1 P2 C50 42.3(15) . . . . ?
P1 Pt1 P2 C50 -158.5(2) . . . . ?
N4 Pt1 P2 C43 140.4(4) 2_556 . . . ?
N1 Pt1 P2 C43 161.8(15) . . . . ?
P1 Pt1 P2 C43 -39.0(3) . . . . ?
N4 Pt1 N1 C1 -99.7(6) 2_556 . . . ?
P2 Pt1 N1 C1 -121.4(13) . . . . ?
P1 Pt1 N1 C1 79.5(6) . . . . ?
N4 Pt1 N1 C5 67.9(6) 2_556 . . . ?
P2 Pt1 N1 C5 46.2(18) . . . . ?
P1 Pt1 N1 C5 -113.0(6) . . . . ?
C5 N1 C1 C2 -2.1(11) . . . . ?
Pt1 N1 C1 C2 165.7(6) . . . . ?
N1 C1 C2 C3 -0.4(13) . . . . ?
C1 C2 C3 C4 1.1(12) . . . . ?
C1 C2 C3 C6 -175.5(8) . . . . ?
C2 C3 C4 C5 0.8(12) . . . . ?
C6 C3 C4 C5 177.4(8) . . . . ?
C1 N1 C5 C4 4.2(12) . . . . ?
Pt1 N1 C5 C4 -164.4(7) . . . . ?
C3 C4 C5 N1 -3.6(13) . . . . ?
C4 C3 C6 C28 23.9(12) . . . . ?
C2 C3 C6 C28 -159.7(8) . . . . ?
C4 C3 C6 C7 -149.1(8) . . . . ?
C2 C3 C6 C7 27.2(12) . . . . ?
C8 N2 C7 C6 -175.6(7) . . . . ?
C28 C6 C7 N2 1.4(13) . . . . ?
C3 C6 C7 N2 174.1(7) . . . . ?
C7 N2 C8 C9 -26.1(12) . . . . ?
C7 N2 C8 C13 155.7(7) . . . . ?
C13 C8 C9 C10 -1.4(13) . . . . ?
N2 C8 C9 C10 -179.6(8) . . . . ?
C8 C9 C10 C11 0.0(15) . . . . ?
C9 C10 C11 C12 1.8(16) . . . . ?
C10 C11 C12 C13 -2.2(15) . . . . ?
C9 C8 C13 C12 1.0(12) . . . . ?
N2 C8 C13 C12 179.3(7) . . . . ?
C9 C8 C13 N3 -175.3(7) . . . . ?
N2 C8 C13 N3 3.0(10) . . . . ?
C11 C12 C13 C8 0.8(13) . . . . ?
C11 C12 C13 N3 176.8(8) . . . . ?
C14 N3 C13 C8 -162.3(7) . . . . ?
C14 N3 C13 C12 21.6(11) . . . . ?
C13 N3 C14 C15 -179.4(7) . . . . ?
N3 C14 C15 C21 -2.1(12) . . . . ?
N3 C14 C15 C16 178.2(7) . . . . ?
C21 C15 C16 C17 160.4(7) . . . . ?
C14 C15 C16 C17 -19.9(11) . . . . ?
C21 C15 C16 C20 -23.9(11) . . . . ?
C14 C15 C16 C20 155.8(7) . . . . ?
C20 C16 C17 C18 -3.8(11) . . . . ?
C15 C16 C17 C18 172.1(7) . . . . ?
C16 C17 C18 N4 0.2(12) . . . . ?
C19 N4 C18 C17 4.3(11) . . . . ?
Pt1 N4 C18 C17 -158.0(6) 2_556 . . . ?
C18 N4 C19 C20 -5.0(12) . . . . ?
Pt1 N4 C19 C20 158.1(7) 2_556 . . . ?
N4 C19 C20 C16 1.4(13) . . . . ?
C17 C16 C20 C19 3.0(11) . . . . ?
C15 C16 C20 C19 -173.0(8) . . . . ?
C22 N5 C21 C15 177.8(7) . . . . ?
C14 C15 C21 N5 -2.9(11) . . . . ?
C16 C15 C21 N5 176.7(7) . . . . ?
C21 N5 C22 C23 -13.6(11) . . . . ?
C21 N5 C22 C27 166.9(7) . . . . ?
N5 C22 C23 C24 -178.4(7) . . . . ?
C27 C22 C23 C24 1.1(12) . . . . ?
C22 C23 C24 C25 1.1(14) . . . . ?
C23 C24 C25 C26 -2.8(15) . . . . ?
C24 C25 C26 C27 2.5(16) . . . . ?
C25 C26 C27 N6 178.1(9) . . . . ?
C25 C26 C27 C22 -0.3(14) . . . . ?
C28 N6 C27 C26 26.6(12) . . . . ?
C28 N6 C27 C22 -154.9(7) . . . . ?
C23 C22 C27 C26 -1.4(12) . . . . ?
N5 C22 C27 C26 178.0(8) . . . . ?
C23 C22 C27 N6 180.0(7) . . . . ?
N5 C22 C27 N6 -0.5(10) . . . . ?
C7 C6 C28 N6 -3.9(13) . . . . ?
C3 C6 C28 N6 -176.6(7) . . . . ?
C27 N6 C28 C6 -174.9(7) . . . . ?
C41 P1 C29 C30 47.8(4) . . . . ?
C35 P1 C29 C30 160.7(3) . . . . ?
Pt1 P1 C29 C30 -77.2(3) . . . . ?
C41 P1 C29 C34 -136.0(4) . . . . ?
C35 P1 C29 C34 -23.1(4) . . . . ?
Pt1 P1 C29 C34 99.0(3) . . . . ?
C34 C29 C30 C31 1.2 . . . . ?
P1 C29 C30 C31 177.5(4) . . . . ?
C29 C30 C31 C32 -4.1 . . . . ?
C30 C31 C32 C33 4.5 . . . . ?
C31 C32 C33 C34 -2.0 . . . . ?
C32 C33 C34 C29 -0.9 . . . . ?
C30 C29 C34 C33 1.3 . . . . ?
P1 C29 C34 C33 -175.0(4) . . . . ?
C41 P1 C35 C36 27.1(4) . . . . ?
C29 P1 C35 C36 -83.1(4) . . . . ?
Pt1 P1 C35 C36 155.5(3) . . . . ?
C41 P1 C35 C40 -154.4(4) . . . . ?
C29 P1 C35 C40 95.3(4) . . . . ?
Pt1 P1 C35 C40 -26.0(4) . . . . ?
C40 C35 C36 C37 2.5 . . . . ?
P1 C35 C36 C37 -179.1(4) . . . . ?
C35 C36 C37 C38 -2.2 . . . . ?
C36 C37 C38 C39 1.2 . . . . ?
C37 C38 C39 C40 -0.5 . . . . ?
C38 C39 C40 C35 0.9 . . . . ?
C36 C35 C40 C39 -1.9 . . . . ?
P1 C35 C40 C39 179.6(4) . . . . ?
C35 P1 C41 C42 70.8(7) . . . . ?
C29 P1 C41 C42 -177.1(6) . . . . ?
Pt1 P1 C41 C42 -55.4(7) . . . . ?
P1 C41 C42 C43 71.9(8) . . . . ?
C41 C42 C43 P2 -73.3(8) . . . . ?
C44 P2 C43 C42 -66.0(6) . . . . ?
C50 P2 C43 C42 -176.6(5) . . . . ?
Pt1 P2 C43 C42 59.8(6) . . . . ?
C50 P2 C44 C49 -110.8(4) . . . . ?
C43 P2 C44 C49 139.1(4) . . . . ?
Pt1 P2 C44 C49 11.8(4) . . . . ?
C50 P2 C44 C45 67.3(4) . . . . ?
C43 P2 C44 C45 -42.8(4) . . . . ?
Pt1 P2 C44 C45 -170.0(3) . . . . ?
C49 C44 C45 C46 -0.1 . . . . ?
P2 C44 C45 C46 -178.3(4) . . . . ?
C44 C45 C46 C47 0.0 . . . . ?
C45 C46 C47 C48 -0.4 . . . . ?
C46 C47 C48 C49 0.8 . . . . ?
C45 C44 C49 C48 0.6 . . . . ?
P2 C44 C49 C48 178.7(4) . . . . ?
C47 C48 C49 C44 -0.9 . . . . ?
C44 P2 C50 C55 -162.0(3) . . . . ?
C43 P2 C50 C55 -51.1(4) . . . . ?
Pt1 P2 C50 C55 74.7(3) . . . . ?
C44 P2 C50 C51 20.0(4) . . . . ?
C43 P2 C50 C51 130.9(4) . . . . ?
Pt1 P2 C50 C51 -103.3(3) . . . . ?
C55 C50 C51 C52 0.6 . . . . ?
P2 C50 C51 C52 178.6(4) . . . . ?
C50 C51 C52 C53 2.2 . . . . ?
C51 C52 C53 C54 -3.4 . . . . ?
C52 C53 C54 C55 1.8 . . . . ?
C53 C54 C55 C50 1.0 . . . . ?
C51 C50 C55 C54 -2.2 . . . . ?
P2 C50 C55 C54 179.8(4) . . . . ?
N7 Pt2 P3 C96 136.3(4) . . . . ?
N10 Pt2 P3 C96 168(2) 2_566 . . . ?
P4 Pt2 P3 C96 -39.4(4) . . . . ?
N7 Pt2 P3 C90 -102.4(3) . . . . ?
N10 Pt2 P3 C90 -70(2) 2_566 . . . ?
P4 Pt2 P3 C90 81.9(3) . . . . ?
N7 Pt2 P3 C84 18.0(3) . . . . ?
N10 Pt2 P3 C84 50(2) 2_566 . . . ?
P4 Pt2 P3 C84 -157.6(2) . . . . ?
N7 Pt2 P4 C99 137.8(19) . . . . ?
N10 Pt2 P4 C99 94.3(3) 2_566 . . . ?
P3 Pt2 P4 C99 -83.1(2) . . . . ?
N7 Pt2 P4 C98 -99.5(19) . . . . ?
N10 Pt2 P4 C98 -143.0(4) 2_566 . . . ?
P3 Pt2 P4 C98 39.6(4) . . . . ?
N7 Pt2 P4 C105 18(2) . . . . ?
N10 Pt2 P4 C105 -25.5(4) 2_566 . . . ?
P3 Pt2 P4 C105 157.1(3) . . . . ?
N10 Pt2 N7 C56 -92.9(8) 2_566 . . . ?
P4 Pt2 N7 C56 -136.8(17) . . . . ?
P3 Pt2 N7 C56 84.1(8) . . . . ?
N10 Pt2 N7 C60 72.4(6) 2_566 . . . ?
P4 Pt2 N7 C60 29(2) . . . . ?
P3 Pt2 N7 C60 -110.5(6) . . . . ?
C60 N7 C56 C57 -3.3(15) . . . . ?
Pt2 N7 C56 C57 161.9(8) . . . . ?
N7 C56 C57 C58 -4.5(18) . . . . ?
C56 C57 C58 C59 9.5(15) . . . . ?
C56 C57 C58 C61 -168.5(10) . . . . ?
C57 C58 C59 C60 -7.3(13) . . . . ?
C61 C58 C59 C60 170.7(9) . . . . ?
C56 N7 C60 C59 5.3(13) . . . . ?
Pt2 N7 C60 C59 -161.2(7) . . . . ?
C58 C59 C60 N7 0.3(14) . . . . ?
C59 C58 C61 C62 -156.6(8) . . . . ?
C57 C58 C61 C62 21.2(13) . . . . ?
C59 C58 C61 C83 20.2(13) . . . . ?
C57 C58 C61 C83 -162.0(9) . . . . ?
C63 N8 C62 C61 -176.4(7) . . . . ?
C83 C61 C62 N8 -0.4(13) . . . . ?
C58 C61 C62 N8 176.3(8) . . . . ?
C62 N8 C63 C68 157.8(8) . . . . ?
C62 N8 C63 C64 -24.4(12) . . . . ?
C68 C63 C64 C65 -1.7(14) . . . . ?
N8 C63 C64 C65 -179.4(8) . . . . ?
C63 C64 C65 C66 1.8(15) . . . . ?
C64 C65 C66 C67 0.3(16) . . . . ?
C65 C66 C67 C68 -2.4(15) . . . . ?
C66 C67 C68 C63 2.5(13) . . . . ?
C66 C67 C68 N9 179.3(8) . . . . ?
C64 C63 C68 C67 -0.5(12) . . . . ?
N8 C63 C68 C67 177.4(7) . . . . ?
C64 C63 C68 N9 -177.5(7) . . . . ?
N8 C63 C68 N9 0.4(11) . . . . ?
C69 N9 C68 C67 20.4(12) . . . . ?
C69 N9 C68 C63 -162.8(7) . . . . ?
C68 N9 C69 C70 179.5(8) . . . . ?
N9 C69 C70 C76 1.7(13) . . . . ?
N9 C69 C70 C71 -179.1(7) . . . . ?
C69 C70 C71 C72 -16.5(12) . . . . ?
C76 C70 C71 C72 162.7(8) . . . . ?
C69 C70 C71 C75 158.5(8) . . . . ?
C76 C70 C71 C75 -22.2(12) . . . . ?
C75 C71 C72 C73 -1.8(12) . . . . ?
C70 C71 C72 C73 173.5(8) . . . . ?
C74 N10 C73 C72 3.6(12) . . . . ?
Pt2 N10 C73 C72 -164.0(6) 2_566 . . . ?
C71 C72 C73 N10 0.0(13) . . . . ?
C73 N10 C74 C75 -5.6(13) . . . . ?
Pt2 N10 C74 C75 162.2(7) 2_566 . . . ?
N10 C74 C75 C71 3.8(14) . . . . ?
C72 C71 C75 C74 0.0(12) . . . . ?
C70 C71 C75 C74 -175.4(8) . . . . ?
C77 N11 C76 C70 178.8(7) . . . . ?
C69 C70 C76 N11 -3.2(12) . . . . ?
C71 C70 C76 N11 177.6(7) . . . . ?
C76 N11 C77 C82 163.0(7) . . . . ?
C76 N11 C77 C78 -16.8(12) . . . . ?
C82 C77 C78 C79 1.5(13) . . . . ?
N11 C77 C78 C79 -178.7(8) . . . . ?
C77 C78 C79 C80 -0.5(16) . . . . ?
C78 C79 C80 C81 1.0(17) . . . . ?
C79 C80 C81 C82 -2.7(16) . . . . ?
N11 C77 C82 N12 1.9(11) . . . . ?
C78 C77 C82 N12 -178.3(7) . . . . ?
N11 C77 C82 C81 177.0(7) . . . . ?
C78 C77 C82 C81 -3.2(12) . . . . ?
C83 N12 C82 C77 -159.6(7) . . . . ?
C83 N12 C82 C81 25.5(12) . . . . ?
C80 C81 C82 C77 3.8(13) . . . . ?
C80 C81 C82 N12 178.5(8) . . . . ?
C82 N12 C83 C61 -179.2(7) . . . . ?
C62 C61 C83 N12 0.1(13) . . . . ?
C58 C61 C83 N12 -176.4(8) . . . . ?
C96 P3 C84 C85 116.3(5) . . . . ?
C90 P3 C84 C85 4.4(5) . . . . ?
Pt2 P3 C84 C85 -119.0(3) . . . . ?
C96 P3 C84 C89 -63.1(5) . . . . ?
C90 P3 C84 C89 -175.0(4) . . . . ?
Pt2 P3 C84 C89 61.6(4) . . . . ?
C89 C84 C85 C86 -0.2 . . . . ?
P3 C84 C85 C86 -179.6(5) . . . . ?
C84 C85 C86 C87 -1.1 . . . . ?
C85 C86 C87 C88 0.7 . . . . ?
C86 C87 C88 C89 0.9 . . . . ?
C87 C88 C89 C84 -2.2 . . . . ?
C85 C84 C89 C88 1.8 . . . . ?
P3 C84 C89 C88 -178.8(5) . . . . ?
C96 P3 C90 C95 154.8(4) . . . . ?
C84 P3 C90 C95 -95.2(4) . . . . ?
Pt2 P3 C90 C95 28.7(4) . . . . ?
C96 P3 C90 C91 -24.6(5) . . . . ?
C84 P3 C90 C91 85.3(4) . . . . ?
Pt2 P3 C90 C91 -150.8(3) . . . . ?
C95 C90 C91 C92 -2.1 . . . . ?
P3 C90 C91 C92 177.4(5) . . . . ?
C90 C91 C92 C93 -0.4 . . . . ?
C91 C92 C93 C94 3.0 . . . . ?
C92 C93 C94 C95 -3.2 . . . . ?
C91 C90 C95 C94 1.8 . . . . ?
P3 C90 C95 C94 -177.7(5) . . . . ?
C93 C94 C95 C90 0.8 . . . . ?
C90 P3 C96 C97 -65.9(8) . . . . ?
C84 P3 C96 C97 -178.1(7) . . . . ?
Pt2 P3 C96 C97 58.5(8) . . . . ?
P3 C96 C97 C98 -70.5(10) . . . . ?
C96 C97 C98 P4 71.3(10) . . . . ?
C99 P4 C98 C97 66.6(7) . . . . ?
C105 P4 C98 C97 177.9(6) . . . . ?
Pt2 P4 C98 C97 -59.7(7) . . . . ?
C98 P4 C99 C100 41.1(5) . . . . ?
C105 P4 C99 C100 -68.9(5) . . . . ?
Pt2 P4 C99 C100 167.5(3) . . . . ?
C98 P4 C99 C104 -141.3(4) . . . . ?
C105 P4 C99 C104 108.6(4) . . . . ?
Pt2 P4 C99 C104 -14.9(4) . . . . ?
C104 C99 C100 C101 1.1 . . . . ?
P4 C99 C100 C101 178.7(5) . . . . ?
C99 C100 C101 C102 0.7 . . . . ?
C100 C101 C102 C103 -2.3 . . . . ?
C101 C102 C103 C104 2.1 . . . . ?
C102 C103 C104 C99 -0.2 . . . . ?
C100 C99 C104 C103 -1.3 . . . . ?
P4 C99 C104 C103 -179.0(5) . . . . ?
C99 P4 C105 C110 -39.2(7) . . . . ?
C98 P4 C105 C110 -151.4(7) . . . . ?
Pt2 P4 C105 C110 85.2(7) . . . . ?
C99 P4 C105 C106 142.7(7) . . . . ?
C98 P4 C105 C106 30.5(8) . . . . ?
Pt2 P4 C105 C106 -92.9(7) . . . . ?
C110 C105 C106 C107 -0.2(13) . . . . ?
P4 C105 C106 C107 177.9(7) . . . . ?
C105 C106 C107 C108 -1.3(15) . . . . ?
C106 C107 C108 C109 1.5(15) . . . . ?
C107 C108 C109 C110 -0.3(14) . . . . ?
C106 C105 C110 C109 1.4(12) . . . . ?
P4 C105 C110 C109 -176.7(6) . . . . ?
C108 C109 C110 C105 -1.2(13) . . . . ?
